data_4085255
loop_
_publ_author_name
'Lazreg, Fa\"ima'
'Cordes, David B.'
'Slawin, Alexandra M. Z.'
'Cazin, Catherine S. J.'

_publ_section_title
;
 Synthesis of Homoleptic and Heteroleptic Bis-N-heterocylic Carbene Group
 11 Complexes
;
_journal_issue 2
_journal_name_full Organometallics
_journal_page_first 419
_journal_paper_doi 10.1021/om500882t
_journal_volume 34
_journal_year 2015
_chemical_absolute_configuration unk
_chemical_formula_moiety 'C56 H78 Ag B F4 N4 O0.5'
_chemical_formula_sum 'C56 H78 Ag B F4 N4 O0.5'
_chemical_formula_weight 1009.93
_space_group_IT_number 7
_symmetry_cell_setting monoclinic
_symmetry_Int_Tables_number 7
_symmetry_space_group_name_Hall 'P -2yc'
_symmetry_space_group_name_H-M 'P 1 c 1'
_atom_sites_solution_hydrogens geom
_atom_sites_solution_primary direct
_atom_sites_solution_secondary difmap
_cell_angle_alpha 90.0000
_cell_angle_beta 103.637(4)
_cell_angle_gamma 90.0000
_cell_formula_units_Z 4
_cell_length_a 19.598(6)
_cell_length_b 12.678(4)
_cell_length_c 21.866(7)
_cell_measurement_reflns_used 8546
_cell_measurement_temperature 93
_cell_measurement_theta_max 25.35
_cell_measurement_theta_min 1.61
_cell_volume 5280(3)
_computing_cell_refinement 'CrystalClear-SM Expert 2.1 b28'
_computing_data_collection 'CrystalClear-SM Expert 2.1 b28 (Rigaku, 2013)'
_computing_data_reduction 'CrystalClear-SM Expert 2.1 b28'
_computing_molecular_graphics 'CrystalStructure 4.1'
_computing_publication_material 'CrystalStructure 4.1 (Rigaku, 2013)'
_computing_structure_refinement 'SHELXL-2013 (Sheldrick, 2013)'
_computing_structure_solution 'Superflip (Palatinus, et al., 2007)'
_diffrn_ambient_temperature 93
_diffrn_detector_area_resol_mean 5.811
_diffrn_measured_fraction_theta_full 0.994
_diffrn_measured_fraction_theta_max 0.991
_diffrn_measurement_device_type 'Rigaku XtaLAB P200'
_diffrn_measurement_method \w
_diffrn_radiation_type 'Mo K\a'
_diffrn_radiation_wavelength 0.71075
_diffrn_reflns_av_R_equivalents 0.0620
_diffrn_reflns_Laue_measured_fraction_full 0.994
_diffrn_reflns_Laue_measured_fraction_max 0.991
_diffrn_reflns_limit_h_max 23
_diffrn_reflns_limit_h_min -23
_diffrn_reflns_limit_k_max 15
_diffrn_reflns_limit_k_min -15
_diffrn_reflns_limit_l_max 25
_diffrn_reflns_limit_l_min -26
_diffrn_reflns_number 40362
_diffrn_reflns_point_group_measured_fraction_full 0.949
_diffrn_reflns_point_group_measured_fraction_max 0.945
_diffrn_reflns_theta_full 25.000
_diffrn_reflns_theta_max 25.389
_diffrn_reflns_theta_min 1.606
_diffrn_standards_number 0
_exptl_absorpt_coefficient_mu 0.435
_exptl_absorpt_correction_T_max 0.945
_exptl_absorpt_correction_T_min 0.559
_exptl_absorpt_correction_type multi-scan
_exptl_absorpt_process_details 'REQAB (Rigaku, 1998)'
_exptl_crystal_colour colorless
_exptl_crystal_density_diffrn 1.271
_exptl_crystal_density_method 'not measured'
_exptl_crystal_description prism
_exptl_crystal_F_000 2136.00
_exptl_crystal_size_max 0.130
_exptl_crystal_size_mid 0.130
_exptl_crystal_size_min 0.130
_refine_diff_density_max 1.01
_refine_diff_density_min -0.58
_refine_ls_abs_structure_details
;
 Flack x determined using 5697 quotients [(I+)-(I-)]/[(I+)+(I-)]
 (Parsons and Flack (2004), Acta Cryst. A60, s61).
;
_refine_ls_abs_structure_Flack 0.467(13)
_refine_ls_extinction_method none
_refine_ls_goodness_of_fit_ref 1.049
_refine_ls_hydrogen_treatment constr
_refine_ls_number_parameters 1230
_refine_ls_number_reflns 18375
_refine_ls_number_restraints 8
_refine_ls_R_factor_gt 0.0509
_refine_ls_shift/su_max 0.001
_refine_ls_structure_factor_coef Fsqd
_refine_ls_weighting_details 'w = 1/[\s^2^(Fo^2^)+(0.0349P)^2^+7.7557P] where P=(Fo^2^+2Fc^2^)/3'
_refine_ls_weighting_scheme calc
_refine_ls_wR_factor_ref 0.1144
_reflns_number_gt 15125
_reflns_number_total 18375
_reflns_threshold_expression F^2^>2.0\s(F^2^)
_cod_data_source_file om500882t_si_002.cif
_cod_data_source_block 3a
_cod_depositor_comments 'Adding full bibliography for 4085255--4085264.cif.'
_cod_original_cell_volume 5279(3)
_cod_database_code 4085255

loop_
_symmetry_equiv_pos_site_id
_symmetry_equiv_pos_as_xyz
1 +X,+Y,+Z
2 +X,-Y,1/2+Z

loop_
_atom_site_label
_atom_site_type_symbol
_atom_site_fract_x
_atom_site_fract_y
_atom_site_fract_z
_atom_site_U_iso_or_equiv
_atom_site_adp_type
_atom_site_occupancy
_atom_site_site_symmetry_multiplicity
_atom_site_site_symmetry_order
_atom_site_calc_flag
_atom_site_refinement_flags
Ag1 Ag 0.03423(3) 0.78655(5) 0.78000(3) 0.01752(15) Uani 1 2 0 d .
Ag61 Ag 0.51478(3) 0.24373(5) 0.64311(3) 0.01447(14) Uani 1 2 0 d .
F1 F 0.8018(3) 0.1504(4) 0.4959(3) 0.0398(15) Uani 1 2 0 d .
F2 F 0.7122(3) 0.1531(4) 0.4078(2) 0.0324(13) Uani 1 2 0 d .
F3 F 0.8144(3) 0.0728(5) 0.4047(3) 0.0472(16) Uani 1 2 0 d .
F4 F 0.7420(3) -0.0002(4) 0.4610(3) 0.0461(16) Uani 1 2 0 d .
F5 F 0.3505(6) 0.6598(10) 0.4306(10) 0.220(9) Uani 1 2 0 d .
F6 F 0.2796(5) 0.7753(6) 0.3821(4) 0.082(2) Uani 1 2 0 d .
F7 F 0.3059(7) 0.7746(10) 0.4863(5) 0.151(5) Uani 1 2 0 d .
F93 F 0.2358(4) 0.6517(6) 0.4357(4) 0.079(2) Uani 1 2 0 d .
O121 O 0.7167(6) 0.4397(9) 0.4398(5) 0.085(3) Uani 1 2 0 d .
N2 N -0.0404(4) 0.7331(5) 0.8876(4) 0.0176(18) Uani 1 2 0 d .
N5 N 0.0037(4) 0.8915(5) 0.8996(3) 0.0191(17) Uani 1 2 0 d .
N32 N 0.1203(4) 0.6841(6) 0.6903(4) 0.0205(17) Uani 1 2 0 d .
N35 N 0.0779(4) 0.8339(5) 0.6529(4) 0.0210(17) Uani 1 2 0 d .
N62 N 0.4515(4) 0.1967(5) 0.7596(3) 0.0177(16) Uani 1 2 0 d .
N65 N 0.4163(4) 0.3482(5) 0.7196(4) 0.0193(17) Uani 1 2 0 d .
N92 N 0.5690(4) 0.1336(5) 0.5349(3) 0.0147(16) Uani 1 2 0 d .
N95 N 0.6068(4) 0.2930(5) 0.5445(4) 0.0156(16) Uani 1 2 0 d .
C1 C -0.0059(5) 0.8057(7) 0.8611(5) 0.018(2) Uani 1 2 0 d .
C3 C -0.0575(5) 0.7689(7) 0.9463(5) 0.019(2) Uani 1 2 0 d .
C4 C -0.0284(5) 0.8798(7) 0.9539(4) 0.024(2) Uani 1 2 0 d .
C6 C -0.0648(5) 0.6296(7) 0.8637(4) 0.0174(19) Uani 1 2 0 d .
C7 C -0.0239(5) 0.5412(7) 0.8875(5) 0.025(2) Uani 1 2 0 d .
C8 C -0.0498(5) 0.4435(7) 0.8673(5) 0.026(2) Uani 1 2 0 d .
C9 C -0.1154(6) 0.4324(7) 0.8253(5) 0.030(2) Uani 1 2 0 d .
C10 C -0.1559(5) 0.5211(7) 0.8041(4) 0.021(2) Uani 1 2 0 d .
C11 C -0.1315(5) 0.6218(6) 0.8229(4) 0.0189(19) Uani 1 2 0 d .
C12 C 0.0472(5) 0.5515(7) 0.9342(5) 0.027(2) Uani 1 2 0 d .
C13 C 0.1060(6) 0.5564(9) 0.8995(6) 0.043(3) Uani 1 2 0 d .
C14 C 0.0608(6) 0.4643(8) 0.9837(5) 0.043(3) Uani 1 2 0 d .
C15 C -0.1794(5) 0.7188(7) 0.8012(4) 0.025(2) Uani 1 2 0 d .
C16 C -0.1668(5) 0.7557(8) 0.7384(4) 0.025(2) Uani 1 2 0 d .
C17 C -0.2573(5) 0.6994(8) 0.7955(5) 0.026(2) Uani 1 2 0 d .
C18 C 0.0296(5) 0.9932(7) 0.8880(4) 0.019(2) Uani 1 2 0 d .
C19 C 0.0977(5) 1.0216(7) 0.9206(5) 0.027(2) Uani 1 2 0 d .
C20 C 0.1194(5) 1.1248(7) 0.9153(5) 0.033(2) Uani 1 2 0 d .
C21 C 0.0756(5) 1.1957(7) 0.8765(5) 0.032(2) Uani 1 2 0 d .
C22 C 0.0092(5) 1.1659(7) 0.8429(5) 0.024(2) Uani 1 2 0 d .
C23 C -0.0156(5) 1.0650(7) 0.8489(4) 0.018(2) Uani 1 2 0 d .
C24 C 0.1469(5) 0.9425(8) 0.9612(5) 0.032(2) Uani 1 2 0 d .
C25 C 0.2066(10) 0.9220(15) 0.9345(10) 0.119(6) Uani 1 2 0 d .
C26 C 0.1799(13) 0.9780(12) 1.0247(7) 0.141(10) Uani 1 2 0 d .
C27 C -0.0901(5) 1.0346(7) 0.8124(4) 0.021(2) Uani 1 2 0 d .
C28 C -0.0934(6) 1.0272(7) 0.7422(5) 0.033(2) Uani 1 2 0 d .
C29 C -0.1455(5) 1.1118(7) 0.8251(5) 0.027(2) Uani 1 2 0 d .
C31 C 0.0805(5) 0.7666(7) 0.7015(5) 0.021(2) Uani 1 2 0 d .
C33 C 0.1437(6) 0.6999(7) 0.6355(5) 0.028(3) Uani 1 2 0 d .
C34 C 0.1169(5) 0.7953(7) 0.6101(5) 0.028(3) Uani 1 2 0 d .
C36 C 0.1349(5) 0.5869(7) 0.7256(4) 0.023(2) Uani 1 2 0 d .
C37 C 0.1994(5) 0.5757(7) 0.7692(5) 0.026(2) Uani 1 2 0 d .
C38 C 0.2144(6) 0.4796(7) 0.7990(5) 0.032(2) Uani 1 2 0 d .
C39 C 0.1664(5) 0.3982(7) 0.7859(5) 0.029(2) Uani 1 2 0 d .
C40 C 0.1030(5) 0.4089(7) 0.7422(5) 0.027(2) Uani 1 2 0 d .
C41 C 0.0864(5) 0.5037(6) 0.7098(4) 0.018(2) Uani 1 2 0 d .
C42 C 0.2521(5) 0.6670(7) 0.7847(5) 0.033(2) Uani 1 2 0 d .
C43 C 0.2460(9) 0.7230(15) 0.8439(8) 0.121(9) Uani 1 2 0 d .
C44 C 0.3253(6) 0.6383(9) 0.7851(8) 0.075(5) Uani 1 2 0 d .
C45 C 0.0182(5) 0.5170(7) 0.6605(4) 0.023(2) Uani 1 2 0 d .
C46 C -0.0425(5) 0.5457(7) 0.6909(5) 0.028(2) Uani 1 2 0 d .
C47 C -0.0025(5) 0.4181(7) 0.6189(5) 0.031(2) Uani 1 2 0 d .
C48 C 0.0379(5) 0.9307(7) 0.6400(5) 0.027(2) Uani 1 2 0 d .
C49 C 0.0719(6) 1.0263(7) 0.6626(5) 0.034(3) Uani 1 2 0 d .
C50 C 0.0303(7) 1.1175(7) 0.6451(6) 0.041(3) Uani 1 2 0 d .
C51 C -0.0384(7) 1.1131(7) 0.6095(5) 0.042(3) Uani 1 2 0 d .
C52 C -0.0681(7) 1.0178(8) 0.5879(5) 0.039(3) Uani 1 2 0 d .
C53 C -0.0305(6) 0.9236(7) 0.6021(5) 0.029(2) Uani 1 2 0 d .
C54 C 0.1462(6) 1.0312(7) 0.7017(6) 0.039(3) Uani 1 2 0 d .
C55 C 0.1485(7) 1.0261(10) 0.7709(6) 0.056(4) Uani 1 2 0 d .
C56 C 0.1866(7) 1.1302(9) 0.6876(8) 0.076(5) Uani 1 2 0 d .
C57 C -0.0620(5) 0.8207(7) 0.5740(5) 0.029(2) Uani 1 2 0 d .
C58 C -0.1389(6) 0.8080(9) 0.5799(5) 0.045(3) Uani 1 2 0 d .
C59 C -0.0598(7) 0.8142(9) 0.5042(5) 0.050(3) Uani 1 2 0 d .
C61 C 0.4576(5) 0.2648(7) 0.7137(5) 0.017(2) Uani 1 2 0 d .
C63 C 0.4059(6) 0.2354(8) 0.7987(6) 0.022(3) Uani 1 2 0 d .
C64 C 0.3832(5) 0.3386(7) 0.7720(5) 0.026(2) Uani 1 2 0 d .
C66 C 0.4872(5) 0.0963(6) 0.7744(4) 0.0170(19) Uani 1 2 0 d .
C67 C 0.5512(5) 0.0957(7) 0.8207(4) 0.022(2) Uani 1 2 0 d .
C68 C 0.5824(5) -0.0018(7) 0.8369(4) 0.024(2) Uani 1 2 0 d .
C69 C 0.5497(5) -0.0948(8) 0.8090(5) 0.030(2) Uani 1 2 0 d .
C70 C 0.4866(5) -0.0904(7) 0.7648(5) 0.026(2) Uani 1 2 0 d .
C71 C 0.4534(5) 0.0042(7) 0.7465(4) 0.023(2) Uani 1 2 0 d .
C72 C 0.5862(5) 0.1958(7) 0.8523(5) 0.027(2) Uani 1 2 0 d .
C73 C 0.6546(7) 0.2137(11) 0.8309(6) 0.075(5) Uani 1 2 0 d .
C74 C 0.6026(6) 0.1891(7) 0.9230(5) 0.031(2) Uani 1 2 0 d .
C75 C 0.3830(5) 0.0088(7) 0.6979(4) 0.025(2) Uani 1 2 0 d .
C76 C 0.3937(7) 0.0017(12) 0.6320(6) 0.061(4) Uani 1 2 0 d .
C77 C 0.3313(6) -0.0766(9) 0.7065(6) 0.049(3) Uani 1 2 0 d .
C78 C 0.4080(5) 0.4452(6) 0.6835(4) 0.0172(19) Uani 1 2 0 d .
C79 C 0.4582(5) 0.5260(6) 0.7012(4) 0.019(2) Uani 1 2 0 d .
C80 C 0.4444(5) 0.6205(7) 0.6684(5) 0.027(2) Uani 1 2 0 d .
C81 C 0.3838(5) 0.6361(7) 0.6217(5) 0.027(2) Uani 1 2 0 d .
C82 C 0.3348(5) 0.5548(7) 0.6058(5) 0.027(2) Uani 1 2 0 d .
C83 C 0.3463(5) 0.4574(7) 0.6361(5) 0.020(2) Uani 1 2 0 d .
C84 C 0.5239(5) 0.5117(7) 0.7537(5) 0.024(2) Uani 1 2 0 d .
C85 C 0.5874(5) 0.4915(8) 0.7245(5) 0.037(3) Uani 1 2 0 d .
C86 C 0.5380(7) 0.6070(8) 0.7970(5) 0.046(3) Uani 1 2 0 d .
C87 C 0.2923(5) 0.3697(7) 0.6177(5) 0.025(2) Uani 1 2 0 d .
C88 C 0.2869(8) 0.3345(10) 0.5489(7) 0.071(4) Uani 1 2 0 d .
C89 C 0.2191(5) 0.4031(8) 0.6236(5) 0.036(3) Uani 1 2 0 d .
C91 C 0.5690(5) 0.2224(7) 0.5694(5) 0.0148(19) Uani 1 2 0 d .
C93 C 0.6103(5) 0.1459(7) 0.4901(4) 0.0201(19) Uani 1 2 0 d .
C94 C 0.6326(5) 0.2496(6) 0.4942(5) 0.020(2) Uani 1 2 0 d .
C96 C 0.5397(5) 0.0308(6) 0.5434(4) 0.0161(19) Uani 1 2 0 d .
C97 C 0.5790(5) -0.0347(7) 0.5890(4) 0.019(2) Uani 1 2 0 d .
C98 C 0.5520(5) -0.1375(7) 0.5925(5) 0.025(2) Uani 1 2 0 d .
C99 C 0.4908(5) -0.1694(7) 0.5506(5) 0.029(2) Uani 1 2 0 d .
C100 C 0.4538(6) -0.1018(7) 0.5059(5) 0.029(2) Uani 1 2 0 d .
C101 C 0.4773(5) 0.0007(7) 0.5005(4) 0.020(2) Uani 1 2 0 d .
C102 C 0.6487(5) -0.0027(7) 0.6312(4) 0.020(2) Uani 1 2 0 d .
C103 C 0.6516(6) -0.0226(8) 0.7004(5) 0.041(3) Uani 1 2 0 d .
C104 C 0.7089(5) -0.0592(8) 0.6102(5) 0.036(3) Uani 1 2 0 d .
C105 C 0.4377(5) 0.0781(7) 0.4516(5) 0.029(2) Uani 1 2 0 d .
C106 C 0.3939(6) 0.1536(9) 0.4830(5) 0.058(4) Uani 1 2 0 d .
C107 C 0.3917(5) 0.0254(8) 0.3933(5) 0.030(2) Uani 1 2 0 d .
C108 C 0.6278(5) 0.3979(6) 0.5665(4) 0.018(2) Uani 1 2 0 d .
C109 C 0.6929(5) 0.4103(6) 0.6093(4) 0.0187(19) Uani 1 2 0 d .
C110 C 0.7160(5) 0.5125(6) 0.6269(4) 0.022(2) Uani 1 2 0 d .
C111 C 0.6735(5) 0.5988(7) 0.6011(5) 0.027(2) Uani 1 2 0 d .
C112 C 0.6104(5) 0.5844(7) 0.5584(5) 0.027(2) Uani 1 2 0 d .
C113 C 0.5858(5) 0.4814(7) 0.5389(5) 0.023(2) Uani 1 2 0 d .
C114 C 0.7376(5) 0.3150(7) 0.6352(4) 0.021(2) Uani 1 2 0 d .
C115 C 0.7194(5) 0.2788(7) 0.6977(5) 0.025(2) Uani 1 2 0 d .
C116 C 0.8173(5) 0.3342(8) 0.6466(5) 0.028(2) Uani 1 2 0 d .
C117 C 0.5172(5) 0.4668(7) 0.4894(5) 0.027(2) Uani 1 2 0 d .
C118 C 0.4556(6) 0.4652(9) 0.5191(5) 0.039(3) Uani 1 2 0 d .
C119 C 0.5057(6) 0.5487(8) 0.4365(5) 0.036(3) Uani 1 2 0 d .
C122 C 0.7153(9) 0.5366(11) 0.4165(9) 0.089(6) Uani 1 2 0 d .
C123 C 0.7745(8) 0.6037(9) 0.4553(7) 0.056(3) Uani 1 2 0 d .
C124 C 0.8265(9) 0.5296(11) 0.4953(8) 0.075(5) Uani 1 2 0 d .
C125 C 0.7908(8) 0.4177(9) 0.4658(6) 0.058(4) Uani 1 2 0 d .
B1 B 0.7678(6) 0.0933(8) 0.4425(5) 0.022(2) Uani 1 2 0 d .
B2 B 0.2920(7) 0.7126(13) 0.4313(8) 0.064(5) Uani 1 2 0 d .
H3A H -0.03458 0.72388 0.98226 0.0228 Uiso 1 2 0 calc R
H3B H -0.10882 0.76879 0.94246 0.0228 Uiso 1 2 0 calc R
H4A H -0.06618 0.93225 0.95224 0.0286 Uiso 1 2 0 calc R
H4B H 0.00717 0.88779 0.99409 0.0286 Uiso 1 2 0 calc R
H8 H -0.02291 0.38244 0.88213 0.0312 Uiso 1 2 0 calc R
H9 H -0.13221 0.3643 0.81111 0.0354 Uiso 1 2 0 calc R
H10 H -0.20087 0.51272 0.77645 0.0250 Uiso 1 2 0 calc R
H10A H 0.64977 -0.09872 0.70779 0.0491 Uiso 1 2 0 calc R
H10B H 0.61148 0.01171 0.71174 0.0491 Uiso 1 2 0 calc R
H10C H 0.69535 0.00623 0.72624 0.0491 Uiso 1 2 0 calc R
H10D H 0.70646 -0.04275 0.56589 0.0435 Uiso 1 2 0 calc R
H10E H 0.70458 -0.13553 0.61509 0.0435 Uiso 1 2 0 calc R
H10F H 0.75409 -0.03517 0.63609 0.0435 Uiso 1 2 0 calc R
H10G H 0.42532 0.19276 0.51696 0.0699 Uiso 1 2 0 calc R
H10H H 0.36049 0.1126 0.50037 0.0699 Uiso 1 2 0 calc R
H10I H 0.3682 0.20334 0.45156 0.0699 Uiso 1 2 0 calc R
H10J H 0.35228 -0.01057 0.4048 0.0364 Uiso 1 2 0 calc R
H10K H 0.4197 -0.02603 0.37629 0.0364 Uiso 1 2 0 calc R
H10L H 0.37366 0.07918 0.36133 0.0364 Uiso 1 2 0 calc R
H11A H 0.66945 0.26037 0.68941 0.0305 Uiso 1 2 0 calc R
H11B H 0.72935 0.33626 0.72849 0.0305 Uiso 1 2 0 calc R
H11C H 0.7478 0.2171 0.71436 0.0305 Uiso 1 2 0 calc R
H11D H 0.83215 0.38522 0.68081 0.0341 Uiso 1 2 0 calc R
H11E H 0.82807 0.36199 0.60809 0.0341 Uiso 1 2 0 calc R
H11F H 0.84241 0.26754 0.65805 0.0341 Uiso 1 2 0 calc R
H11G H 0.45296 0.53246 0.54051 0.0468 Uiso 1 2 0 calc R
H11H H 0.46116 0.40748 0.54963 0.0468 Uiso 1 2 0 calc R
H11I H 0.41229 0.4547 0.48643 0.0468 Uiso 1 2 0 calc R
H11J H 0.54837 0.55476 0.42075 0.0436 Uiso 1 2 0 calc R
H11K H 0.49494 0.61725 0.4528 0.0436 Uiso 1 2 0 calc R
H11L H 0.46646 0.52671 0.40222 0.0436 Uiso 1 2 0 calc R
H12 H 0.04721 0.62003 0.95684 0.0330 Uiso 1 2 0 calc R
H12A H 0.66954 0.56987 0.41645 0.1073 Uiso 1 2 0 calc R
H12B H 0.71997 0.53303 0.37248 0.1073 Uiso 1 2 0 calc R
H12C H 0.79733 0.64493 0.42721 0.0672 Uiso 1 2 0 calc R
H12D H 0.75578 0.65345 0.48222 0.0672 Uiso 1 2 0 calc R
H12E H 0.82751 0.53665 0.54061 0.0898 Uiso 1 2 0 calc R
H12F H 0.8744 0.53892 0.48874 0.0898 Uiso 1 2 0 calc R
H12G H 0.81318 0.3921 0.43249 0.0694 Uiso 1 2 0 calc R
H12H H 0.79646 0.36324 0.4991 0.0694 Uiso 1 2 0 calc R
H13A H 0.09771 0.61569 0.86986 0.0521 Uiso 1 2 0 calc R
H13B H 0.10712 0.4905 0.87634 0.0521 Uiso 1 2 0 calc R
H13C H 0.15107 0.56631 0.92989 0.0521 Uiso 1 2 0 calc R
H14A H 0.06364 0.39619 0.96326 0.0520 Uiso 1 2 0 calc R
H14B H 0.02228 0.4625 1.00532 0.0520 Uiso 1 2 0 calc R
H14C H 0.10509 0.47816 1.01438 0.0520 Uiso 1 2 0 calc R
H15 H -0.16409 0.77654 0.83258 0.0297 Uiso 1 2 0 calc R
H16A H -0.17836 0.69855 0.7075 0.0302 Uiso 1 2 0 calc R
H16B H -0.11731 0.77524 0.74388 0.0302 Uiso 1 2 0 calc R
H16C H -0.19649 0.817 0.72344 0.0302 Uiso 1 2 0 calc R
H17A H -0.2641 0.66998 0.83511 0.0318 Uiso 1 2 0 calc R
H17B H -0.27495 0.64953 0.76122 0.0318 Uiso 1 2 0 calc R
H17C H -0.28288 0.76617 0.78666 0.0318 Uiso 1 2 0 calc R
H20 H 0.16442 1.14698 0.93845 0.0392 Uiso 1 2 0 calc R
H21 H 0.09123 1.26586 0.87281 0.0387 Uiso 1 2 0 calc R
H22 H -0.01946 1.21501 0.81556 0.0286 Uiso 1 2 0 calc R
H24 H 0.12108 0.87508 0.96343 0.0385 Uiso 1 2 0 calc R
H25A H 0.24843 0.9099 0.96842 0.1425 Uiso 1 2 0 calc R
H25B H 0.21446 0.98293 0.90939 0.1425 Uiso 1 2 0 calc R
H25C H 0.19722 0.85942 0.90749 0.1425 Uiso 1 2 0 calc R
H26A H 0.21258 1.03563 1.02253 0.1693 Uiso 1 2 0 calc R
H26B H 0.20562 0.91925 1.04874 0.1693 Uiso 1 2 0 calc R
H26C H 0.14372 1.00293 1.0454 0.1693 Uiso 1 2 0 calc R
H27 H -0.10093 0.96321 0.82707 0.0253 Uiso 1 2 0 calc R
H28A H -0.05982 0.97404 0.73505 0.0393 Uiso 1 2 0 calc R
H28B H -0.08154 1.09582 0.72686 0.0393 Uiso 1 2 0 calc R
H28C H -0.14091 1.00697 0.71961 0.0393 Uiso 1 2 0 calc R
H29A H -0.19254 1.08507 0.80563 0.0325 Uiso 1 2 0 calc R
H29B H -0.139 1.18091 0.80723 0.0325 Uiso 1 2 0 calc R
H29C H -0.14036 1.11869 0.87061 0.0325 Uiso 1 2 0 calc R
H33 H 0.17268 0.65353 0.61872 0.0342 Uiso 1 2 0 calc R
H34 H 0.12303 0.82786 0.57267 0.0340 Uiso 1 2 0 calc R
H38 H 0.25786 0.46943 0.82862 0.0379 Uiso 1 2 0 calc R
H39 H 0.17714 0.33307 0.80743 0.0354 Uiso 1 2 0 calc R
H40 H 0.07078 0.35172 0.73429 0.0320 Uiso 1 2 0 calc R
H42 H 0.23737 0.7194 0.74985 0.0400 Uiso 1 2 0 calc R
H43A H 0.26871 0.79224 0.84591 0.1458 Uiso 1 2 0 calc R
H43B H 0.26911 0.68103 0.88061 0.1458 Uiso 1 2 0 calc R
H43C H 0.19635 0.73222 0.84379 0.1458 Uiso 1 2 0 calc R
H44A H 0.32803 0.61574 0.74288 0.0900 Uiso 1 2 0 calc R
H44B H 0.34065 0.58044 0.81495 0.0900 Uiso 1 2 0 calc R
H44C H 0.35588 0.69952 0.79784 0.0900 Uiso 1 2 0 calc R
H45 H 0.02444 0.57668 0.63242 0.0281 Uiso 1 2 0 calc R
H46A H -0.03242 0.61321 0.71308 0.0342 Uiso 1 2 0 calc R
H46B H -0.04774 0.49058 0.72091 0.0342 Uiso 1 2 0 calc R
H46C H -0.08618 0.55172 0.65821 0.0342 Uiso 1 2 0 calc R
H47A H -0.01513 0.36084 0.6443 0.0369 Uiso 1 2 0 calc R
H47B H 0.03721 0.396 0.60185 0.0369 Uiso 1 2 0 calc R
H47C H -0.04278 0.43463 0.58418 0.0369 Uiso 1 2 0 calc R
H50 H 0.05021 1.18441 0.65824 0.0495 Uiso 1 2 0 calc R
H51 H -0.06493 1.17617 0.59991 0.0500 Uiso 1 2 0 calc R
H52 H -0.11494 1.01584 0.56308 0.0463 Uiso 1 2 0 calc R
H54 H 0.17146 0.96782 0.69104 0.0473 Uiso 1 2 0 calc R
H55A H 0.1338 0.95582 0.78135 0.0670 Uiso 1 2 0 calc R
H55B H 0.11662 1.07923 0.78124 0.0670 Uiso 1 2 0 calc R
H55C H 0.19642 1.03999 0.79512 0.0670 Uiso 1 2 0 calc R
H56A H 0.23569 1.1259 0.71126 0.0916 Uiso 1 2 0 calc R
H56B H 0.16498 1.19376 0.70027 0.0916 Uiso 1 2 0 calc R
H56C H 0.18471 1.1335 0.64247 0.0916 Uiso 1 2 0 calc R
H57 H -0.03345 0.76137 0.59709 0.0351 Uiso 1 2 0 calc R
H58A H -0.16876 0.85941 0.55252 0.0535 Uiso 1 2 0 calc R
H58B H -0.14112 0.82008 0.62361 0.0535 Uiso 1 2 0 calc R
H58C H -0.15528 0.73649 0.56718 0.0535 Uiso 1 2 0 calc R
H59A H -0.01101 0.81881 0.50058 0.0604 Uiso 1 2 0 calc R
H59B H -0.08694 0.87256 0.48108 0.0604 Uiso 1 2 0 calc R
H59C H -0.08009 0.74694 0.48662 0.0604 Uiso 1 2 0 calc R
H63A H 0.43198 0.24179 0.84323 0.0266 Uiso 1 2 0 calc R
H63B H 0.36529 0.18785 0.79623 0.0266 Uiso 1 2 0 calc R
H64A H 0.33145 0.34177 0.75739 0.0307 Uiso 1 2 0 calc R
H64B H 0.39915 0.39531 0.80318 0.0307 Uiso 1 2 0 calc R
H68 H 0.62606 -0.00591 0.86708 0.0291 Uiso 1 2 0 calc R
H69 H 0.57136 -0.16114 0.82078 0.0354 Uiso 1 2 0 calc R
H70 H 0.46554 -0.15407 0.74657 0.0317 Uiso 1 2 0 calc R
H72 H 0.55413 0.25704 0.8383 0.0325 Uiso 1 2 0 calc R
H73A H 0.68823 0.15779 0.8481 0.0900 Uiso 1 2 0 calc R
H73B H 0.67456 0.28232 0.84626 0.0900 Uiso 1 2 0 calc R
H73C H 0.64469 0.21233 0.78488 0.0900 Uiso 1 2 0 calc R
H74A H 0.63729 0.13331 0.93737 0.0368 Uiso 1 2 0 calc R
H74B H 0.55954 0.17284 0.93662 0.0368 Uiso 1 2 0 calc R
H74C H 0.62156 0.25671 0.94111 0.0368 Uiso 1 2 0 calc R
H75 H 0.36104 0.07879 0.70225 0.0296 Uiso 1 2 0 calc R
H76A H 0.41692 -0.0651 0.62692 0.0729 Uiso 1 2 0 calc R
H76B H 0.42296 0.06064 0.62447 0.0729 Uiso 1 2 0 calc R
H76C H 0.34803 0.00478 0.6017 0.0729 Uiso 1 2 0 calc R
H77A H 0.35279 -0.14612 0.70531 0.0592 Uiso 1 2 0 calc R
H77B H 0.28863 -0.07158 0.6726 0.0592 Uiso 1 2 0 calc R
H77C H 0.31924 -0.06696 0.74718 0.0592 Uiso 1 2 0 calc R
H80 H 0.47752 0.6763 0.67838 0.0326 Uiso 1 2 0 calc R
H81 H 0.37569 0.7019 0.60046 0.0320 Uiso 1 2 0 calc R
H82 H 0.29313 0.566 0.57405 0.0328 Uiso 1 2 0 calc R
H84 H 0.51737 0.44859 0.77919 0.0292 Uiso 1 2 0 calc R
H85A H 0.59565 0.55387 0.70085 0.0439 Uiso 1 2 0 calc R
H85B H 0.5775 0.43063 0.69617 0.0439 Uiso 1 2 0 calc R
H85C H 0.62921 0.47706 0.75812 0.0439 Uiso 1 2 0 calc R
H86A H 0.49805 0.61814 0.81602 0.0547 Uiso 1 2 0 calc R
H86B H 0.54444 0.66956 0.77258 0.0547 Uiso 1 2 0 calc R
H86C H 0.58055 0.59486 0.83013 0.0547 Uiso 1 2 0 calc R
H87 H 0.30783 0.30793 0.64597 0.0298 Uiso 1 2 0 calc R
H88A H 0.33299 0.31033 0.5444 0.0852 Uiso 1 2 0 calc R
H88B H 0.27142 0.39414 0.52047 0.0852 Uiso 1 2 0 calc R
H88C H 0.25293 0.2768 0.5382 0.0852 Uiso 1 2 0 calc R
H89A H 0.20197 0.46077 0.59419 0.0432 Uiso 1 2 0 calc R
H89B H 0.22156 0.4269 0.66674 0.0432 Uiso 1 2 0 calc R
H89C H 0.18697 0.34296 0.61382 0.0432 Uiso 1 2 0 calc R
H93 H 0.62059 0.09315 0.46273 0.0241 Uiso 1 2 0 calc R
H94 H 0.65927 0.28421 0.46907 0.0245 Uiso 1 2 0 calc R
H98 H 0.576 -0.18508 0.62381 0.0299 Uiso 1 2 0 calc R
H99 H 0.4742 -0.23932 0.55298 0.0352 Uiso 1 2 0 calc R
H100 H 0.4116 -0.12527 0.47815 0.0351 Uiso 1 2 0 calc R
H102 H 0.65455 0.07487 0.62579 0.0244 Uiso 1 2 0 calc R
H105 H 0.47347 0.12176 0.4373 0.0348 Uiso 1 2 0 calc R
H110 H 0.75985 0.52371 0.65584 0.0263 Uiso 1 2 0 calc R
H111 H 0.68875 0.66835 0.61356 0.0319 Uiso 1 2 0 calc R
H112 H 0.58294 0.64405 0.54171 0.0327 Uiso 1 2 0 calc R
H114 H 0.72484 0.2564 0.60404 0.0258 Uiso 1 2 0 calc R
H117 H 0.5193 0.39617 0.46959 0.0324 Uiso 1 2 0 calc R

loop_
_atom_site_aniso_label
_atom_site_aniso_U_11
_atom_site_aniso_U_22
_atom_site_aniso_U_33
_atom_site_aniso_U_12
_atom_site_aniso_U_13
_atom_site_aniso_U_23
Ag1 0.0200(3) 0.0114(3) 0.0226(4) 0.0021(3) 0.0080(3) -0.0024(3)
Ag61 0.0156(3) 0.0124(3) 0.0155(3) 0.0022(3) 0.0038(2) -0.0010(3)
F1 0.043(4) 0.036(3) 0.036(4) 0.001(3) -0.001(3) -0.006(3)
F2 0.030(3) 0.040(3) 0.028(3) 0.002(3) 0.010(3) 0.003(2)
F3 0.041(4) 0.045(4) 0.066(4) -0.003(3) 0.033(3) -0.016(3)
F4 0.061(4) 0.023(3) 0.058(4) -0.002(3) 0.022(4) 0.009(3)
F5 0.071(7) 0.145(11) 0.45(3) 0.065(7) 0.070(11) 0.127(14)
F6 0.098(6) 0.074(5) 0.073(6) 0.004(5) 0.017(5) 0.010(4)
F7 0.155(11) 0.176(11) 0.097(9) -0.121(10) -0.023(7) -0.001(8)
F93 0.074(5) 0.068(5) 0.086(6) -0.043(4) 0.002(5) -0.017(4)
O121 0.102(9) 0.077(7) 0.090(9) 0.009(7) 0.047(7) 0.001(6)
N2 0.023(4) 0.005(3) 0.025(4) 0.002(3) 0.008(4) 0.001(3)
N5 0.028(4) 0.011(3) 0.022(4) 0.001(3) 0.012(4) -0.003(3)
N32 0.023(4) 0.014(4) 0.029(5) 0.001(3) 0.016(4) -0.006(3)
N35 0.028(4) 0.010(3) 0.030(5) 0.003(3) 0.016(4) -0.000(3)
N62 0.024(4) 0.011(4) 0.019(4) 0.002(3) 0.007(3) -0.004(3)
N65 0.022(4) 0.015(4) 0.026(4) 0.002(3) 0.015(4) 0.003(3)
N92 0.019(4) 0.010(4) 0.016(4) 0.004(3) 0.006(3) 0.000(3)
N95 0.016(4) 0.014(4) 0.016(4) 0.002(3) 0.003(3) -0.001(3)
C1 0.015(5) 0.013(4) 0.027(5) 0.002(4) 0.005(4) 0.003(4)
C3 0.022(5) 0.012(5) 0.023(5) 0.007(4) 0.007(4) 0.002(4)
C4 0.024(5) 0.027(5) 0.023(5) -0.003(4) 0.009(4) 0.007(4)
C6 0.021(5) 0.017(4) 0.014(5) -0.001(4) 0.003(4) -0.002(4)
C7 0.027(5) 0.018(5) 0.029(6) 0.004(4) 0.006(5) -0.001(4)
C8 0.028(6) 0.019(5) 0.025(6) 0.006(4) -0.007(5) -0.003(4)
C9 0.052(7) 0.003(4) 0.030(6) 0.004(4) 0.003(5) 0.001(4)
C10 0.022(5) 0.019(5) 0.020(5) -0.000(4) 0.000(4) -0.004(4)
C11 0.022(5) 0.018(4) 0.016(5) 0.002(4) 0.005(4) 0.003(4)
C12 0.026(6) 0.018(5) 0.034(6) 0.004(4) -0.001(5) -0.007(4)
C13 0.030(6) 0.052(7) 0.048(8) 0.006(5) 0.008(6) 0.006(6)
C14 0.051(8) 0.046(6) 0.027(6) 0.005(5) -0.003(5) 0.002(5)
C15 0.034(6) 0.019(4) 0.017(5) -0.007(4) -0.002(4) -0.001(4)
C16 0.024(5) 0.024(5) 0.022(5) 0.002(4) -0.005(4) 0.007(4)
C17 0.021(5) 0.027(5) 0.031(6) 0.011(4) 0.003(4) -0.003(4)
C18 0.022(6) 0.011(4) 0.026(5) 0.001(4) 0.013(4) -0.000(4)
C19 0.016(5) 0.017(5) 0.049(7) 0.001(4) 0.014(5) -0.002(4)
C20 0.028(6) 0.023(5) 0.046(7) -0.000(4) 0.007(5) -0.001(5)
C21 0.024(5) 0.012(5) 0.064(8) -0.001(4) 0.016(5) 0.001(5)
C22 0.025(5) 0.015(4) 0.035(6) 0.002(4) 0.012(4) -0.003(4)
C23 0.019(5) 0.018(4) 0.018(5) 0.002(4) 0.007(4) -0.003(4)
C24 0.017(5) 0.030(5) 0.046(7) 0.008(4) 0.001(5) 0.003(5)
C25 0.119(6) 0.119(6) 0.119(6) 0.0004(7) 0.0280(16) 0.0001(7)
C26 0.28(3) 0.069(10) 0.043(10) 0.100(14) -0.018(13) -0.003(8)
C27 0.036(6) 0.012(4) 0.016(5) 0.001(4) 0.007(4) 0.003(4)
C28 0.044(7) 0.029(5) 0.024(6) -0.002(5) 0.005(5) -0.006(4)
C29 0.023(5) 0.021(5) 0.035(6) 0.004(4) 0.000(4) 0.011(4)
C31 0.022(5) 0.014(5) 0.025(5) 0.003(4) 0.002(4) -0.006(4)
C33 0.042(7) 0.014(5) 0.036(6) 0.003(4) 0.023(5) -0.001(4)
C34 0.035(6) 0.023(5) 0.035(6) 0.002(4) 0.025(5) -0.003(4)
C36 0.028(5) 0.016(4) 0.027(5) 0.004(4) 0.015(5) -0.001(4)
C37 0.023(5) 0.019(5) 0.038(6) -0.001(4) 0.014(5) -0.011(4)
C38 0.026(6) 0.029(6) 0.037(6) 0.014(5) 0.001(5) -0.005(5)
C39 0.031(6) 0.027(5) 0.031(6) 0.010(4) 0.009(5) 0.005(4)
C40 0.031(6) 0.010(4) 0.043(6) 0.005(4) 0.017(5) -0.003(4)
C41 0.022(5) 0.010(4) 0.025(5) -0.003(4) 0.012(4) -0.005(4)
C42 0.023(5) 0.025(5) 0.050(7) 0.001(4) 0.004(5) -0.013(5)
C43 0.094(12) 0.164(19) 0.128(15) -0.096(13) 0.069(12) -0.112(15)
C44 0.044(8) 0.034(6) 0.167(16) -0.020(6) 0.065(9) -0.026(8)
C45 0.024(5) 0.017(4) 0.031(6) -0.002(4) 0.009(5) -0.006(4)
C46 0.022(5) 0.026(5) 0.037(6) 0.001(4) 0.006(5) -0.007(4)
C47 0.026(6) 0.025(5) 0.038(7) 0.003(4) 0.002(5) -0.011(5)
C48 0.043(7) 0.014(4) 0.030(6) 0.004(4) 0.020(5) -0.002(4)
C49 0.060(8) 0.010(5) 0.043(7) 0.006(5) 0.033(6) 0.001(4)
C50 0.072(10) 0.009(4) 0.059(8) 0.014(5) 0.046(8) 0.005(5)
C51 0.077(9) 0.021(5) 0.034(6) 0.026(5) 0.026(6) 0.008(5)
C52 0.068(8) 0.030(6) 0.023(6) 0.018(5) 0.021(6) 0.005(5)
C53 0.049(7) 0.020(5) 0.024(5) 0.011(5) 0.022(5) 0.009(4)
C54 0.040(7) 0.016(5) 0.071(9) -0.001(4) 0.033(6) -0.007(5)
C55 0.041(7) 0.053(7) 0.080(11) 0.003(6) 0.025(7) 0.009(7)
C56 0.087(11) 0.033(6) 0.135(14) -0.022(7) 0.078(11) -0.020(8)
C57 0.039(6) 0.028(5) 0.021(5) 0.008(4) 0.008(5) 0.005(4)
C58 0.050(7) 0.045(6) 0.044(7) 0.005(5) 0.023(6) 0.006(5)
C59 0.072(9) 0.046(7) 0.041(7) -0.006(6) 0.031(7) -0.012(5)
C61 0.017(5) 0.014(5) 0.018(5) -0.003(4) 0.001(4) -0.002(4)
C63 0.020(6) 0.024(5) 0.025(6) 0.005(4) 0.010(5) -0.000(4)
C64 0.033(6) 0.017(4) 0.033(6) 0.002(4) 0.020(5) 0.001(4)
C66 0.021(5) 0.010(4) 0.023(5) 0.003(3) 0.013(4) 0.003(4)
C67 0.025(5) 0.025(5) 0.019(5) -0.000(4) 0.012(4) 0.003(4)
C68 0.029(5) 0.025(5) 0.017(5) 0.003(4) 0.001(4) 0.008(4)
C69 0.038(6) 0.022(5) 0.029(6) 0.008(4) 0.008(5) 0.007(4)
C70 0.035(6) 0.015(4) 0.031(6) 0.003(4) 0.010(5) -0.001(4)
C71 0.034(6) 0.014(4) 0.023(5) 0.006(4) 0.012(4) -0.001(4)
C72 0.028(5) 0.023(5) 0.029(5) -0.008(4) 0.003(4) 0.005(4)
C73 0.089(11) 0.106(12) 0.043(8) -0.077(10) 0.040(8) -0.029(8)
C74 0.037(6) 0.029(5) 0.028(6) 0.001(4) 0.013(5) -0.005(4)
C75 0.028(5) 0.019(5) 0.026(5) 0.003(4) 0.004(4) -0.006(4)
C76 0.044(8) 0.098(11) 0.031(7) -0.028(7) -0.009(6) -0.004(7)
C77 0.036(6) 0.058(7) 0.054(8) -0.006(6) 0.009(6) 0.006(6)
C78 0.023(5) 0.007(4) 0.025(5) 0.003(3) 0.012(4) -0.001(4)
C79 0.025(5) 0.009(4) 0.025(5) -0.001(4) 0.011(4) -0.007(4)
C80 0.032(6) 0.021(5) 0.032(6) -0.004(4) 0.013(5) -0.001(4)
C81 0.028(5) 0.013(4) 0.044(6) 0.004(4) 0.018(5) 0.006(4)
C82 0.025(5) 0.024(5) 0.035(6) 0.011(4) 0.011(5) 0.007(4)
C83 0.018(5) 0.013(4) 0.031(6) -0.003(4) 0.012(4) -0.007(4)
C84 0.029(6) 0.016(4) 0.029(6) -0.001(4) 0.011(5) -0.001(4)
C85 0.032(6) 0.035(6) 0.042(7) -0.007(5) 0.007(5) -0.012(5)
C86 0.065(8) 0.028(6) 0.041(8) 0.004(6) 0.007(7) -0.011(5)
C87 0.025(5) 0.011(4) 0.038(6) -0.000(4) 0.007(4) 0.001(4)
C88 0.086(10) 0.057(8) 0.082(10) -0.031(7) 0.043(9) -0.049(8)
C89 0.031(6) 0.029(5) 0.046(7) -0.000(4) 0.007(5) -0.005(5)
C91 0.010(4) 0.016(4) 0.019(5) 0.003(4) 0.003(4) 0.003(4)
C93 0.021(5) 0.019(4) 0.022(5) -0.004(4) 0.007(4) -0.005(4)
C94 0.025(6) 0.013(5) 0.024(6) 0.002(4) 0.010(5) -0.001(4)
C96 0.018(5) 0.013(4) 0.019(5) -0.001(4) 0.007(4) -0.005(3)
C97 0.015(5) 0.019(4) 0.023(5) 0.004(4) 0.008(4) 0.002(4)
C98 0.027(5) 0.018(4) 0.032(6) 0.000(4) 0.011(5) 0.004(4)
C99 0.036(6) 0.020(5) 0.037(6) -0.003(4) 0.019(5) -0.001(4)
C100 0.035(6) 0.021(5) 0.035(6) 0.002(4) 0.014(5) -0.007(4)
C101 0.021(5) 0.020(5) 0.022(5) 0.003(4) 0.010(4) -0.008(4)
C102 0.021(5) 0.017(4) 0.020(5) 0.002(4) -0.001(4) 0.005(4)
C103 0.047(7) 0.046(6) 0.032(6) -0.002(5) 0.012(5) -0.002(5)
C104 0.030(6) 0.043(6) 0.033(6) 0.002(5) 0.003(5) -0.003(5)
C105 0.025(5) 0.027(5) 0.031(6) 0.008(4) -0.001(4) -0.005(4)
C106 0.060(8) 0.058(8) 0.038(7) 0.037(6) -0.025(6) -0.031(6)
C107 0.025(5) 0.038(6) 0.024(6) 0.005(4) -0.001(4) -0.013(4)
C108 0.027(5) 0.008(4) 0.019(5) 0.001(4) 0.004(4) -0.001(4)
C109 0.022(5) 0.019(4) 0.015(5) -0.003(4) 0.004(4) 0.001(4)
C110 0.030(5) 0.019(4) 0.016(5) -0.008(4) 0.003(4) -0.001(4)
C111 0.040(6) 0.008(4) 0.033(6) -0.004(4) 0.010(5) 0.001(4)
C112 0.037(6) 0.013(4) 0.032(6) 0.004(4) 0.008(5) 0.003(4)
C113 0.034(6) 0.015(5) 0.020(5) 0.002(4) 0.007(4) 0.000(4)
C114 0.024(5) 0.019(4) 0.021(5) 0.006(4) 0.007(4) -0.001(4)
C115 0.023(5) 0.026(5) 0.026(5) -0.000(4) 0.002(4) 0.008(4)
C116 0.022(5) 0.037(6) 0.024(6) -0.001(4) 0.001(4) 0.004(4)
C117 0.033(6) 0.023(5) 0.022(6) 0.010(4) -0.000(4) -0.002(4)
C118 0.045(7) 0.038(6) 0.034(7) 0.008(5) 0.009(5) 0.012(5)
C119 0.033(6) 0.047(6) 0.025(6) 0.003(5) -0.001(5) 0.011(5)
C122 0.088(13) 0.041(8) 0.139(17) -0.012(8) 0.025(12) -0.024(9)
C123 0.066(7) 0.042(7) 0.057(8) -0.009(7) 0.009(6) -0.000(6)
C124 0.082(12) 0.074(10) 0.076(11) 0.031(9) 0.033(9) 0.032(9)
C125 0.105(14) 0.040(8) 0.035(7) 0.033(7) 0.032(8) 0.016(6)
B1 0.019(5) 0.016(5) 0.035(7) 0.001(4) 0.012(5) 0.001(5)
B2 0.020(7) 0.076(10) 0.076(12) -0.007(7) -0.030(7) 0.021(10)

loop_
_atom_type_symbol
_atom_type_description
_atom_type_scat_dispersion_real
_atom_type_scat_dispersion_imag
_atom_type_scat_source
C C 0.0033 0.0016
;
International Tables for Crystallography
(1992, Vol. C, Tables 4.2.6.8 and 6.1.1.4)
;
H H 0.0000 0.0000
;
International Tables for Crystallography
(1992, Vol. C, Table 6.1.1.4)
;
Ag Ag -0.8971 1.1015
;
International Tables for Crystallography
(1992, Vol. C, Tables 4.2.6.8 and 6.1.1.4)
;
B B 0.0013 0.0007
;
International Tables for Crystallography
(1992, Vol. C, Tables 4.2.6.8 and 6.1.1.4)
;
F F 0.0171 0.0103
;
International Tables for Crystallography
(1992, Vol. C, Tables 4.2.6.8 and 6.1.1.4)
;
N N 0.0061 0.0033
;
International Tables for Crystallography
(1992, Vol. C, Tables 4.2.6.8 and 6.1.1.4)
;
O O 0.0106 0.0060
;
International Tables for Crystallography
(1992, Vol. C, Tables 4.2.6.8 and 6.1.1.4)
;

loop_
_geom_angle_atom_site_label_1
_geom_angle_atom_site_label_2
_geom_angle_atom_site_label_3
_geom_angle
_geom_angle_publ_flag
C1 Ag1 C31 176.8(3) yes
C61 Ag61 C91 177.9(3) yes
C122 O121 C125 104.8(12) yes
C1 N2 C3 113.7(7) yes
C1 N2 C6 128.2(9) yes
C3 N2 C6 118.0(8) yes
C1 N5 C4 113.2(7) yes
C1 N5 C18 127.8(8) yes
C4 N5 C18 118.0(7) yes
C31 N32 C33 111.3(8) yes
C31 N32 C36 127.4(9) yes
C33 N32 C36 121.2(8) yes
C31 N35 C34 111.8(8) yes
C31 N35 C48 127.4(9) yes
C34 N35 C48 120.7(8) yes
C61 N62 C63 113.3(8) yes
C61 N62 C66 127.1(8) yes
C63 N62 C66 119.5(8) yes
C61 N65 C64 113.5(8) yes
C61 N65 C78 127.0(9) yes
C64 N65 C78 119.3(7) yes
C91 N92 C93 111.6(7) yes
C91 N92 C96 128.4(8) yes
C93 N92 C96 119.5(7) yes
C91 N95 C94 112.4(7) yes
C91 N95 C108 128.0(8) yes
C94 N95 C108 119.3(8) yes
Ag1 C1 N2 127.1(7) yes
Ag1 C1 N5 125.8(7) yes
N2 C1 N5 106.9(9) yes
N2 C3 C4 103.0(8) yes
N5 C4 C3 103.1(7) yes
N2 C6 C7 118.5(7) yes
N2 C6 C11 118.2(7) yes
C7 C6 C11 123.0(8) yes
C6 C7 C8 117.7(8) yes
C6 C7 C12 122.1(8) yes
C8 C7 C12 120.2(8) yes
C7 C8 C9 121.0(8) yes
C8 C9 C10 120.1(8) yes
C9 C10 C11 120.9(8) yes
C6 C11 C10 117.2(7) yes
C6 C11 C15 123.0(7) yes
C10 C11 C15 119.7(7) yes
C7 C12 C13 110.4(9) yes
C7 C12 C14 113.1(8) yes
C13 C12 C14 110.9(9) yes
C11 C15 C16 107.7(8) yes
C11 C15 C17 114.8(8) yes
C16 C15 C17 110.5(7) yes
N5 C18 C19 118.4(7) yes
N5 C18 C23 119.5(7) yes
C19 C18 C23 121.9(8) yes
C18 C19 C20 118.2(8) yes
C18 C19 C24 121.5(8) yes
C20 C19 C24 120.3(8) yes
C19 C20 C21 120.3(8) yes
C20 C21 C22 121.0(8) yes
C21 C22 C23 120.5(8) yes
C18 C23 C22 118.0(8) yes
C18 C23 C27 122.4(7) yes
C22 C23 C27 119.5(7) yes
C19 C24 C25 110.1(11) yes
C19 C24 C26 115.4(10) yes
C25 C24 C26 102.7(13) yes
C23 C27 C28 110.3(9) yes
C23 C27 C29 111.8(7) yes
C28 C27 C29 111.0(7) yes
Ag1 C31 N32 127.3(7) yes
Ag1 C31 N35 127.6(7) yes
N32 C31 N35 105.1(9) yes
N32 C33 C34 107.5(10) yes
N35 C34 C33 104.4(9) yes
N32 C36 C37 118.9(8) yes
N32 C36 C41 118.1(7) yes
C37 C36 C41 122.6(8) yes
C36 C37 C38 118.0(8) yes
C36 C37 C42 121.7(8) yes
C38 C37 C42 120.3(8) yes
C37 C38 C39 120.2(9) yes
C38 C39 C40 121.8(9) yes
C39 C40 C41 119.9(8) yes
C36 C41 C40 117.3(8) yes
C36 C41 C45 121.4(7) yes
C40 C41 C45 121.2(8) yes
C37 C42 C43 111.1(11) yes
C37 C42 C44 114.7(8) yes
C43 C42 C44 112.6(11) yes
C41 C45 C46 111.2(8) yes
C41 C45 C47 113.1(7) yes
C46 C45 C47 108.9(8) yes
N35 C48 C49 118.0(8) yes
N35 C48 C53 117.3(7) yes
C49 C48 C53 124.5(8) yes
C48 C49 C50 114.4(9) yes
C48 C49 C54 123.1(8) yes
C50 C49 C54 122.5(8) yes
C49 C50 C51 122.7(9) yes
C50 C51 C52 120.2(9) yes
C51 C52 C53 121.0(10) yes
C48 C53 C52 117.2(8) yes
C48 C53 C57 122.5(8) yes
C52 C53 C57 120.2(9) yes
C49 C54 C55 111.4(10) yes
C49 C54 C56 113.1(9) yes
C55 C54 C56 109.8(10) yes
C53 C57 C58 111.6(9) yes
C53 C57 C59 110.2(9) yes
C58 C57 C59 109.3(8) yes
Ag61 C61 N62 127.9(7) yes
Ag61 C61 N65 126.5(7) yes
N62 C61 N65 105.5(9) yes
N62 C63 C64 103.7(9) yes
N65 C64 C63 104.0(8) yes
N62 C66 C67 117.6(7) yes
N62 C66 C71 118.5(7) yes
C67 C66 C71 123.6(7) yes
C66 C67 C68 116.8(7) yes
C66 C67 C72 123.2(7) yes
C68 C67 C72 120.0(7) yes
C67 C68 C69 120.4(8) yes
C68 C69 C70 120.7(8) yes
C69 C70 C71 121.5(8) yes
C66 C71 C70 117.0(8) yes
C66 C71 C75 121.6(7) yes
C70 C71 C75 121.4(8) yes
C67 C72 C73 108.4(9) yes
C67 C72 C74 112.4(8) yes
C73 C72 C74 109.3(8) yes
C71 C75 C76 110.8(9) yes
C71 C75 C77 113.8(8) yes
C76 C75 C77 108.8(9) yes
N65 C78 C79 119.0(7) yes
N65 C78 C83 117.5(7) yes
C79 C78 C83 123.2(7) yes
C78 C79 C80 116.5(8) yes
C78 C79 C84 122.2(7) yes
C80 C79 C84 121.3(8) yes
C79 C80 C81 122.1(8) yes
C80 C81 C82 119.9(8) yes
C81 C82 C83 120.8(8) yes
C78 C83 C82 117.6(8) yes
C78 C83 C87 122.6(7) yes
C82 C83 C87 119.8(8) yes
C79 C84 C85 109.2(8) yes
C79 C84 C86 111.8(8) yes
C85 C84 C86 110.1(9) yes
C83 C87 C88 110.6(9) yes
C83 C87 C89 112.4(8) yes
C88 C87 C89 108.2(9) yes
Ag61 C91 N92 126.0(7) yes
Ag61 C91 N95 129.2(7) yes
N92 C91 N95 104.7(9) yes
N92 C93 C94 106.5(8) yes
N95 C94 C93 104.6(9) yes
N92 C96 C97 117.5(7) yes
N92 C96 C101 117.7(7) yes
C97 C96 C101 124.5(8) yes
C96 C97 C98 116.0(7) yes
C96 C97 C102 123.2(8) yes
C98 C97 C102 120.7(7) yes
C97 C98 C99 120.7(8) yes
C98 C99 C100 121.2(9) yes
C99 C100 C101 120.8(9) yes
C96 C101 C100 116.7(8) yes
C96 C101 C105 120.8(8) yes
C100 C101 C105 122.4(8) yes
C97 C102 C103 112.3(8) yes
C97 C102 C104 109.7(8) yes
C103 C102 C104 111.6(8) yes
C101 C105 C106 109.4(8) yes
C101 C105 C107 114.0(7) yes
C106 C105 C107 111.1(8) yes
N95 C108 C109 118.0(7) yes
N95 C108 C113 117.8(7) yes
C109 C108 C113 123.9(8) yes
C108 C109 C110 118.2(7) yes
C108 C109 C114 120.9(7) yes
C110 C109 C114 120.9(7) yes
C109 C110 C111 119.2(8) yes
C110 C111 C112 121.4(8) yes
C111 C112 C113 120.8(8) yes
C108 C113 C112 116.4(8) yes
C108 C113 C117 123.3(8) yes
C112 C113 C117 120.2(8) yes
C109 C114 C115 109.2(8) yes
C109 C114 C116 114.0(8) yes
C115 C114 C116 109.8(7) yes
C113 C117 C118 111.0(9) yes
C113 C117 C119 113.7(8) yes
C118 C117 C119 110.3(8) yes
O121 C122 C123 111.0(13) yes
C122 C123 C124 107.3(10) yes
C123 C124 C125 98.2(10) yes
O121 C125 C124 106.3(10) yes
F1 B1 F2 109.2(7) yes
F1 B1 F3 109.9(8) yes
F1 B1 F4 109.4(8) yes
F2 B1 F3 108.5(8) yes
F2 B1 F4 109.4(8) yes
F3 B1 F4 110.4(8) yes
F5 B2 F6 106.8(16) yes
F5 B2 F7 107.3(13) yes
F5 B2 F93 115.3(13) yes
F6 B2 F7 108.8(13) yes
F6 B2 F93 113.7(11) yes
F7 B2 F93 104.6(14) yes
N2 C3 H3A 111.159 no
N2 C3 H3B 111.152 no
C4 C3 H3A 111.170 no
C4 C3 H3B 111.155 no
H3A C3 H3B 109.106 no
N5 C4 H4A 111.151 no
N5 C4 H4B 111.150 no
C3 C4 H4A 111.149 no
C3 C4 H4B 111.138 no
H4A C4 H4B 109.087 no
C7 C8 H8 119.495 no
C9 C8 H8 119.505 no
C8 C9 H9 119.969 no
C10 C9 H9 119.957 no
C9 C10 H10 119.535 no
C11 C10 H10 119.544 no
C7 C12 H12 107.388 no
C13 C12 H12 107.375 no
C14 C12 H12 107.391 no
C12 C13 H13A 109.468 no
C12 C13 H13B 109.457 no
C12 C13 H13C 109.461 no
H13A C13 H13B 109.479 no
H13A C13 H13C 109.482 no
H13B C13 H13C 109.481 no
C12 C14 H14A 109.479 no
C12 C14 H14B 109.463 no
C12 C14 H14C 109.476 no
H14A C14 H14B 109.465 no
H14A C14 H14C 109.481 no
H14B C14 H14C 109.463 no
C11 C15 H15 107.905 no
C16 C15 H15 107.901 no
C17 C15 H15 107.910 no
C15 C16 H16A 109.471 no
C15 C16 H16B 109.473 no
C15 C16 H16C 109.475 no
H16A C16 H16B 109.459 no
H16A C16 H16C 109.480 no
H16B C16 H16C 109.469 no
C15 C17 H17A 109.470 no
C15 C17 H17B 109.478 no
C15 C17 H17C 109.473 no
H17A C17 H17B 109.462 no
H17A C17 H17C 109.472 no
H17B C17 H17C 109.472 no
C19 C20 H20 119.873 no
C21 C20 H20 119.865 no
C20 C21 H21 119.490 no
C22 C21 H21 119.473 no
C21 C22 H22 119.742 no
C23 C22 H22 119.748 no
C19 C24 H24 109.454 no
C25 C24 H24 109.458 no
C26 C24 H24 109.477 no
C24 C25 H25A 109.470 no
C24 C25 H25B 109.480 no
C24 C25 H25C 109.465 no
H25A C25 H25B 109.472 no
H25A C25 H25C 109.468 no
H25B C25 H25C 109.473 no
C24 C26 H26A 109.476 no
C24 C26 H26B 109.473 no
C24 C26 H26C 109.471 no
H26A C26 H26B 109.468 no
H26A C26 H26C 109.480 no
H26B C26 H26C 109.458 no
C23 C27 H27 107.841 no
C28 C27 H27 107.849 no
C29 C27 H27 107.833 no
C27 C28 H28A 109.465 no
C27 C28 H28B 109.471 no
C27 C28 H28C 109.479 no
H28A C28 H28B 109.478 no
H28A C28 H28C 109.468 no
H28B C28 H28C 109.466 no
C27 C29 H29A 109.470 no
C27 C29 H29B 109.473 no
C27 C29 H29C 109.474 no
H29A C29 H29B 109.469 no
H29A C29 H29C 109.466 no
H29B C29 H29C 109.475 no
N32 C33 H33 126.257 no
C34 C33 H33 126.246 no
N35 C34 H34 127.824 no
C33 C34 H34 127.819 no
C37 C38 H38 119.911 no
C39 C38 H38 119.904 no
C38 C39 H39 119.086 no
C40 C39 H39 119.074 no
C39 C40 H40 120.025 no
C41 C40 H40 120.031 no
C37 C42 H42 105.927 no
C43 C42 H42 105.934 no
C44 C42 H42 105.931 no
C42 C43 H43A 109.473 no
C42 C43 H43B 109.474 no
C42 C43 H43C 109.471 no
H43A C43 H43B 109.469 no
H43A C43 H43C 109.469 no
H43B C43 H43C 109.470 no
C42 C44 H44A 109.467 no
C42 C44 H44B 109.471 no
C42 C44 H44C 109.477 no
H44A C44 H44B 109.468 no
H44A C44 H44C 109.478 no
H44B C44 H44C 109.466 no
C41 C45 H45 107.810 no
C46 C45 H45 107.820 no
C47 C45 H45 107.819 no
C45 C46 H46A 109.473 no
C45 C46 H46B 109.478 no
C45 C46 H46C 109.473 no
H46A C46 H46B 109.458 no
H46A C46 H46C 109.473 no
H46B C46 H46C 109.473 no
C45 C47 H47A 109.477 no
C45 C47 H47B 109.473 no
C45 C47 H47C 109.472 no
H47A C47 H47B 109.471 no
H47A C47 H47C 109.474 no
H47B C47 H47C 109.460 no
C49 C50 H50 118.674 no
C51 C50 H50 118.670 no
C50 C51 H51 119.888 no
C52 C51 H51 119.880 no
C51 C52 H52 119.506 no
C53 C52 H52 119.493 no
C49 C54 H54 107.471 no
C55 C54 H54 107.459 no
C56 C54 H54 107.456 no
C54 C55 H55A 109.472 no
C54 C55 H55B 109.469 no
C54 C55 H55C 109.465 no
H55A C55 H55B 109.475 no
H55A C55 H55C 109.472 no
H55B C55 H55C 109.473 no
C54 C56 H56A 109.478 no
C54 C56 H56B 109.475 no
C54 C56 H56C 109.466 no
H56A C56 H56B 109.467 no
H56A C56 H56C 109.473 no
H56B C56 H56C 109.468 no
C53 C57 H57 108.535 no
C58 C57 H57 108.543 no
C59 C57 H57 108.547 no
C57 C58 H58A 109.481 no
C57 C58 H58B 109.479 no
C57 C58 H58C 109.474 no
H58A C58 H58B 109.462 no
H58A C58 H58C 109.469 no
H58B C58 H58C 109.463 no
C57 C59 H59A 109.469 no
C57 C59 H59B 109.467 no
C57 C59 H59C 109.462 no
H59A C59 H59B 109.480 no
H59A C59 H59C 109.479 no
H59B C59 H59C 109.470 no
N62 C63 H63A 111.017 no
N62 C63 H63B 111.022 no
C64 C63 H63A 111.020 no
C64 C63 H63B 111.032 no
H63A C63 H63B 109.008 no
N65 C64 H64A 110.957 no
N65 C64 H64B 110.964 no
C63 C64 H64A 110.947 no
C63 C64 H64B 110.962 no
H64A C64 H64B 108.957 no
C67 C68 H68 119.805 no
C69 C68 H68 119.807 no
C68 C69 H69 119.650 no
C70 C69 H69 119.645 no
C69 C70 H70 119.258 no
C71 C70 H70 119.255 no
C67 C72 H72 108.903 no
C73 C72 H72 108.900 no
C74 C72 H72 108.901 no
C72 C73 H73A 109.469 no
C72 C73 H73B 109.477 no
C72 C73 H73C 109.460 no
H73A C73 H73B 109.482 no
H73A C73 H73C 109.468 no
H73B C73 H73C 109.471 no
C72 C74 H74A 109.481 no
C72 C74 H74B 109.476 no
C72 C74 H74C 109.471 no
H74A C74 H74B 109.471 no
H74A C74 H74C 109.464 no
H74B C74 H74C 109.463 no
C71 C75 H75 107.755 no
C76 C75 H75 107.748 no
C77 C75 H75 107.764 no
C75 C76 H76A 109.471 no
C75 C76 H76B 109.465 no
C75 C76 H76C 109.474 no
H76A C76 H76B 109.470 no
H76A C76 H76C 109.471 no
H76B C76 H76C 109.477 no
C75 C77 H77A 109.464 no
C75 C77 H77B 109.471 no
C75 C77 H77C 109.461 no
H77A C77 H77B 109.481 no
H77A C77 H77C 109.477 no
H77B C77 H77C 109.472 no
C79 C80 H80 118.934 no
C81 C80 H80 118.939 no
C80 C81 H81 120.057 no
C82 C81 H81 120.068 no
C81 C82 H82 119.622 no
C83 C82 H82 119.625 no
C79 C84 H84 108.569 no
C85 C84 H84 108.562 no
C86 C84 H84 108.566 no
C84 C85 H85A 109.466 no
C84 C85 H85B 109.469 no
C84 C85 H85C 109.473 no
H85A C85 H85B 109.481 no
H85A C85 H85C 109.469 no
H85B C85 H85C 109.469 no
C84 C86 H86A 109.475 no
C84 C86 H86B 109.466 no
C84 C86 H86C 109.479 no
H86A C86 H86B 109.462 no
H86A C86 H86C 109.475 no
H86B C86 H86C 109.471 no
C83 C87 H87 108.502 no
C88 C87 H87 108.505 no
C89 C87 H87 108.504 no
C87 C88 H88A 109.463 no
C87 C88 H88B 109.475 no
C87 C88 H88C 109.478 no
H88A C88 H88B 109.471 no
H88A C88 H88C 109.467 no
H88B C88 H88C 109.473 no
C87 C89 H89A 109.471 no
C87 C89 H89B 109.468 no
C87 C89 H89C 109.468 no
H89A C89 H89B 109.469 no
H89A C89 H89C 109.471 no
H89B C89 H89C 109.480 no
N92 C93 H93 126.775 no
C94 C93 H93 126.773 no
N95 C94 H94 127.691 no
C93 C94 H94 127.688 no
C97 C98 H98 119.674 no
C99 C98 H98 119.670 no
C98 C99 H99 119.382 no
C100 C99 H99 119.390 no
C99 C100 H100 119.590 no
C101 C100 H100 119.595 no
C97 C102 H102 107.682 no
C103 C102 H102 107.683 no
C104 C102 H102 107.674 no
C102 C103 H10A 109.482 no
C102 C103 H10B 109.474 no
C102 C103 H10C 109.471 no
H10A C103 H10B 109.467 no
H10A C103 H10C 109.470 no
H10B C103 H10C 109.464 no
C102 C104 H10D 109.480 no
C102 C104 H10E 109.475 no
C102 C104 H10F 109.478 no
H10D C104 H10E 109.460 no
H10D C104 H10F 109.465 no
H10E C104 H10F 109.469 no
C101 C105 H105 107.367 no
C106 C105 H105 107.367 no
C107 C105 H105 107.376 no
C105 C106 H10G 109.462 no
C105 C106 H10H 109.480 no
C105 C106 H10I 109.469 no
H10G C106 H10H 109.475 no
H10G C106 H10I 109.470 no
H10H C106 H10I 109.472 no
C105 C107 H10J 109.474 no
C105 C107 H10K 109.461 no
C105 C107 H10L 109.469 no
H10J C107 H10K 109.475 no
H10J C107 H10L 109.486 no
H10K C107 H10L 109.462 no
C109 C110 H110 120.419 no
C111 C110 H110 120.413 no
C110 C111 H111 119.300 no
C112 C111 H111 119.317 no
C111 C112 H112 119.578 no
C113 C112 H112 119.577 no
C109 C114 H114 107.870 no
C115 C114 H114 107.874 no
C116 C114 H114 107.873 no
C114 C115 H11A 109.481 no
C114 C115 H11B 109.475 no
C114 C115 H11C 109.473 no
H11A C115 H11B 109.465 no
H11A C115 H11C 109.467 no
H11B C115 H11C 109.466 no
C114 C116 H11D 109.460 no
C114 C116 H11E 109.470 no
C114 C116 H11F 109.465 no
H11D C116 H11E 109.478 no
H11D C116 H11F 109.469 no
H11E C116 H11F 109.486 no
C113 C117 H117 107.180 no
C118 C117 H117 107.171 no
C119 C117 H117 107.185 no
C117 C118 H11G 109.480 no
C117 C118 H11H 109.479 no
C117 C118 H11I 109.480 no
H11G C118 H11H 109.459 no
H11G C118 H11I 109.462 no
H11H C118 H11I 109.467 no
C117 C119 H11J 109.468 no
C117 C119 H11K 109.478 no
C117 C119 H11L 109.480 no
H11J C119 H11K 109.473 no
H11J C119 H11L 109.456 no
H11K C119 H11L 109.471 no
O121 C122 H12A 109.430 no
O121 C122 H12B 109.429 no
C123 C122 H12A 109.439 no
C123 C122 H12B 109.431 no
H12A C122 H12B 108.034 no
C122 C123 H12C 110.268 no
C122 C123 H12D 110.257 no
C124 C123 H12C 110.279 no
C124 C123 H12D 110.253 no
H12C C123 H12D 108.527 no
C123 C124 H12E 112.133 no
C123 C124 H12F 112.108 no
C125 C124 H12E 112.125 no
C125 C124 H12F 112.111 no
H12E C124 H12F 109.751 no
O121 C125 H12G 110.476 no
O121 C125 H12H 110.474 no
C124 C125 H12G 110.471 no
C124 C125 H12H 110.457 no
H12G C125 H12H 108.657 no

loop_
_geom_bond_atom_site_label_1
_geom_bond_atom_site_label_2
_geom_bond_distance
_geom_bond_publ_flag
Ag1 C1 2.118(11) yes
Ag1 C31 2.137(12) yes
Ag61 C61 2.126(12) yes
Ag61 C91 2.147(11) yes
F1 B1 1.402(11) yes
F2 B1 1.396(11) yes
F3 B1 1.393(14) yes
F4 B1 1.387(12) yes
F5 B2 1.330(19) yes
F6 B2 1.314(19) yes
F7 B2 1.41(2) yes
F93 B2 1.367(17) yes
O121 C122 1.328(18) yes
O121 C125 1.455(18) yes
N2 C1 1.350(13) yes
N2 C3 1.473(14) yes
N2 C6 1.451(11) yes
N5 C1 1.360(11) yes
N5 C4 1.474(13) yes
N5 C18 1.431(11) yes
N32 C31 1.362(13) yes
N32 C33 1.393(15) yes
N32 C36 1.445(11) yes
N35 C31 1.354(13) yes
N35 C34 1.427(15) yes
N35 C48 1.447(11) yes
N62 C61 1.351(13) yes
N62 C63 1.460(15) yes
N62 C66 1.453(10) yes
N65 C61 1.357(12) yes
N65 C64 1.448(14) yes
N65 C78 1.449(11) yes
N92 C91 1.355(11) yes
N92 C93 1.418(13) yes
N92 C96 1.454(11) yes
N95 C91 1.355(12) yes
N95 C94 1.426(14) yes
N95 C108 1.441(10) yes
C3 C4 1.511(12) yes
C6 C7 1.404(12) yes
C6 C11 1.401(11) yes
C7 C8 1.372(13) yes
C7 C12 1.527(13) yes
C8 C9 1.399(13) yes
C9 C10 1.391(12) yes
C10 C11 1.391(11) yes
C11 C15 1.553(12) yes
C12 C13 1.524(18) yes
C12 C14 1.526(15) yes
C15 C16 1.525(14) yes
C15 C17 1.521(14) yes
C18 C19 1.405(12) yes
C18 C23 1.408(12) yes
C19 C20 1.389(13) yes
C19 C24 1.523(13) yes
C20 C21 1.387(13) yes
C21 C22 1.387(12) yes
C22 C23 1.386(12) yes
C23 C27 1.540(12) yes
C24 C25 1.45(2) yes
C24 C26 1.457(17) yes
C27 C28 1.523(14) yes
C27 C29 1.535(14) yes
C33 C34 1.382(13) yes
C36 C37 1.400(12) yes
C36 C41 1.408(12) yes
C37 C38 1.380(13) yes
C37 C42 1.536(13) yes
C38 C39 1.380(14) yes
C39 C40 1.384(13) yes
C40 C41 1.393(12) yes
C41 C45 1.516(12) yes
C42 C43 1.51(2) yes
C42 C44 1.479(16) yes
C45 C46 1.538(15) yes
C45 C47 1.546(13) yes
C48 C49 1.414(13) yes
C48 C53 1.402(14) yes
C49 C50 1.414(14) yes
C49 C54 1.506(15) yes
C50 C51 1.388(16) yes
C51 C52 1.376(14) yes
C52 C53 1.399(14) yes
C53 C57 1.510(13) yes
C54 C55 1.505(19) yes
C54 C56 1.553(17) yes
C57 C58 1.551(16) yes
C57 C59 1.537(16) yes
C63 C64 1.459(13) yes
C66 C67 1.414(11) yes
C66 C71 1.408(11) yes
C67 C68 1.387(12) yes
C67 C72 1.528(12) yes
C68 C69 1.411(13) yes
C69 C70 1.380(13) yes
C70 C71 1.378(12) yes
C71 C75 1.532(12) yes
C72 C73 1.536(18) yes
C72 C74 1.507(14) yes
C75 C76 1.507(16) yes
C75 C77 1.525(15) yes
C78 C79 1.410(11) yes
C78 C83 1.402(12) yes
C79 C80 1.390(12) yes
C79 C84 1.521(12) yes
C80 C81 1.386(12) yes
C81 C82 1.395(13) yes
C82 C83 1.394(13) yes
C83 C87 1.522(12) yes
C84 C85 1.547(16) yes
C84 C86 1.519(14) yes
C87 C88 1.548(18) yes
C87 C89 1.531(15) yes
C93 C94 1.382(12) yes
C96 C97 1.384(11) yes
C96 C101 1.408(11) yes
C97 C98 1.416(12) yes
C97 C102 1.512(11) yes
C98 C99 1.386(13) yes
C99 C100 1.372(13) yes
C100 C101 1.393(13) yes
C101 C105 1.522(12) yes
C102 C103 1.521(14) yes
C102 C104 1.542(15) yes
C105 C106 1.551(16) yes
C105 C107 1.532(12) yes
C108 C109 1.403(12) yes
C108 C113 1.388(12) yes
C109 C110 1.396(11) yes
C109 C114 1.521(12) yes
C110 C111 1.410(12) yes
C111 C112 1.374(13) yes
C112 C113 1.423(12) yes
C113 C117 1.527(13) yes
C114 C115 1.559(15) yes
C114 C116 1.543(13) yes
C117 C118 1.499(17) yes
C117 C119 1.530(14) yes
C122 C123 1.52(2) yes
C123 C124 1.51(2) yes
C124 C125 1.645(19) yes
C3 H3A 0.990 no
C3 H3B 0.990 no
C4 H4A 0.990 no
C4 H4B 0.990 no
C8 H8 0.950 no
C9 H9 0.950 no
C10 H10 0.950 no
C12 H12 1.000 no
C13 H13A 0.980 no
C13 H13B 0.980 no
C13 H13C 0.980 no
C14 H14A 0.980 no
C14 H14B 0.980 no
C14 H14C 0.980 no
C15 H15 1.000 no
C16 H16A 0.980 no
C16 H16B 0.980 no
C16 H16C 0.980 no
C17 H17A 0.980 no
C17 H17B 0.980 no
C17 H17C 0.980 no
C20 H20 0.950 no
C21 H21 0.950 no
C22 H22 0.950 no
C24 H24 1.000 no
C25 H25A 0.980 no
C25 H25B 0.980 no
C25 H25C 0.980 no
C26 H26A 0.980 no
C26 H26B 0.980 no
C26 H26C 0.980 no
C27 H27 1.000 no
C28 H28A 0.980 no
C28 H28B 0.980 no
C28 H28C 0.980 no
C29 H29A 0.980 no
C29 H29B 0.980 no
C29 H29C 0.980 no
C33 H33 0.950 no
C34 H34 0.950 no
C38 H38 0.950 no
C39 H39 0.950 no
C40 H40 0.950 no
C42 H42 1.000 no
C43 H43A 0.980 no
C43 H43B 0.980 no
C43 H43C 0.980 no
C44 H44A 0.980 no
C44 H44B 0.980 no
C44 H44C 0.980 no
C45 H45 1.000 no
C46 H46A 0.980 no
C46 H46B 0.980 no
C46 H46C 0.980 no
C47 H47A 0.980 no
C47 H47B 0.980 no
C47 H47C 0.980 no
C50 H50 0.950 no
C51 H51 0.950 no
C52 H52 0.950 no
C54 H54 1.000 no
C55 H55A 0.980 no
C55 H55B 0.980 no
C55 H55C 0.980 no
C56 H56A 0.980 no
C56 H56B 0.980 no
C56 H56C 0.980 no
C57 H57 1.000 no
C58 H58A 0.980 no
C58 H58B 0.980 no
C58 H58C 0.980 no
C59 H59A 0.980 no
C59 H59B 0.980 no
C59 H59C 0.980 no
C63 H63A 0.990 no
C63 H63B 0.990 no
C64 H64A 0.990 no
C64 H64B 0.990 no
C68 H68 0.950 no
C69 H69 0.950 no
C70 H70 0.950 no
C72 H72 1.000 no
C73 H73A 0.980 no
C73 H73B 0.980 no
C73 H73C 0.980 no
C74 H74A 0.980 no
C74 H74B 0.980 no
C74 H74C 0.980 no
C75 H75 1.000 no
C76 H76A 0.980 no
C76 H76B 0.980 no
C76 H76C 0.980 no
C77 H77A 0.980 no
C77 H77B 0.980 no
C77 H77C 0.980 no
C80 H80 0.950 no
C81 H81 0.950 no
C82 H82 0.950 no
C84 H84 1.000 no
C85 H85A 0.980 no
C85 H85B 0.980 no
C85 H85C 0.980 no
C86 H86A 0.980 no
C86 H86B 0.980 no
C86 H86C 0.980 no
C87 H87 1.000 no
C88 H88A 0.980 no
C88 H88B 0.980 no
C88 H88C 0.980 no
C89 H89A 0.980 no
C89 H89B 0.980 no
C89 H89C 0.980 no
C93 H93 0.950 no
C94 H94 0.950 no
C98 H98 0.950 no
C99 H99 0.950 no
C100 H100 0.950 no
C102 H102 1.000 no
C103 H10A 0.980 no
C103 H10B 0.980 no
C103 H10C 0.980 no
C104 H10D 0.980 no
C104 H10E 0.980 no
C104 H10F 0.980 no
C105 H105 1.000 no
C106 H10G 0.980 no
C106 H10H 0.980 no
C106 H10I 0.980 no
C107 H10J 0.980 no
C107 H10K 0.980 no
C107 H10L 0.980 no
C110 H110 0.950 no
C111 H111 0.950 no
C112 H112 0.950 no
C114 H114 1.000 no
C115 H11A 0.980 no
C115 H11B 0.980 no
C115 H11C 0.980 no
C116 H11D 0.980 no
C116 H11E 0.980 no
C116 H11F 0.980 no
C117 H117 1.000 no
C118 H11G 0.980 no
C118 H11H 0.980 no
C118 H11I 0.980 no
C119 H11J 0.980 no
C119 H11K 0.980 no
C119 H11L 0.980 no
C122 H12A 0.990 no
C122 H12B 0.990 no
C123 H12C 0.990 no
C123 H12D 0.990 no
C124 H12E 0.990 no
C124 H12F 0.990 no
C125 H12G 0.990 no
C125 H12H 0.990 no

loop_
_geom_contact_atom_site_label_1
_geom_contact_atom_site_label_2
_geom_contact_distance
_geom_contact_publ_flag
_geom_contact_site_symmetry_2
Ag1 C6 3.571(10) no .
Ag1 C18 3.542(9) no .
Ag1 C36 3.580(10) no .
Ag1 C48 3.581(10) no .
Ag61 C66 3.572(9) no .
Ag61 C78 3.543(9) no .
Ag61 C96 3.576(9) no .
N2 C12 2.909(12) no .
N2 C15 2.932(11) no .
N2 C18 3.571(11) no .
N5 C6 3.598(11) no .
N5 C24 2.886(11) no .
N5 C27 2.942(11) no .
N32 C42 2.909(11) no .
N32 C45 2.881(12) no .
N32 C48 3.572(11) no .
N35 C36 3.569(11) no .
N35 C54 2.918(12) no .
N35 C55 3.581(14) no .
N35 C57 2.878(11) no .
N62 C72 2.925(11) no .
N62 C75 2.906(11) no .
N62 C78 3.571(10) no .
N65 C66 3.576(10) no .
N65 C84 2.926(11) no .
N65 C87 2.896(11) no .
N92 C102 2.883(11) no .
N92 C105 2.867(11) no .
N92 C106 3.360(13) no .
N92 C108 3.558(10) no .
N95 C96 3.573(11) no .
N95 C114 2.861(11) no .
N95 C115 3.553(11) no .
N95 C117 2.898(11) no .
C1 C7 3.435(13) no .
C1 C11 3.350(12) no .
C1 C15 3.520(13) no .
C1 C19 3.473(12) no .
C1 C23 3.299(12) no .
C1 C27 3.384(12) no .
C3 C7 3.289(13) no .
C3 C11 3.319(12) no .
C3 C12 3.483(14) no .
C3 C15 3.551(12) no .
C4 C19 3.273(14) no .
C4 C23 3.334(13) no .
C4 C24 3.492(14) no .
C6 C9 2.746(12) no .
C6 C13 3.384(14) no .
C6 C16 3.387(12) no .
C7 C10 2.803(12) no .
C8 C11 2.807(12) no .
C8 C13 3.296(15) no .
C8 C14 2.940(13) no .
C10 C16 3.289(13) no .
C10 C17 2.986(13) no .
C13 C38 3.533(18) no .
C18 C21 2.752(12) no .
C18 C25 3.50(2) no .
C18 C28 3.539(12) no .
C19 C22 2.802(12) no .
C20 C23 2.805(13) no .
C20 C25 3.06(2) no .
C20 C26 3.041(18) no .
C20 C55 3.566(18) no .
C22 C28 3.145(12) no .
C22 C29 3.043(13) no .
C25 C43 3.41(3) no .
C28 C51 3.500(16) no .
C28 C52 3.526(15) no .
C31 C37 3.443(13) no .
C31 C41 3.339(12) no .
C31 C45 3.434(12) no .
C31 C49 3.395(13) no .
C31 C53 3.345(13) no .
C31 C54 3.594(13) no .
C31 C57 3.517(13) no .
C33 C37 3.272(14) no .
C33 C41 3.309(14) no .
C33 C42 3.472(14) no .
C33 C45 3.515(15) no .
C34 C49 3.338(14) no .
C34 C53 3.282(15) no .
C34 C54 3.569(14) no .
C34 C57 3.421(14) no .
C36 C39 2.731(13) no .
C36 C43 3.430(19) no .
C36 C46 3.420(13) no .
C37 C40 2.804(13) no .
C38 C41 2.807(13) no .
C38 C43 3.25(2) no .
C38 C44 3.030(16) no .
C40 C46 3.300(13) no .
C40 C47 2.988(13) no .
C48 C51 2.749(13) no .
C48 C55 3.381(15) no .
C48 C59 3.461(14) no .
C49 C52 2.844(16) no .
C50 C53 2.796(13) no .
C50 C55 3.356(16) no .
C50 C56 2.988(18) no .
C52 C58 2.985(15) no .
C52 C59 3.190(15) no .
C61 C67 3.378(12) no .
C61 C71 3.386(12) no .
C61 C72 3.564(13) no .
C61 C75 3.543(13) no .
C61 C79 3.323(12) no .
C61 C83 3.443(12) no .
C61 C84 3.423(13) no .
C63 C67 3.291(14) no .
C63 C71 3.356(14) no .
C63 C72 3.486(14) no .
C63 C75 3.584(14) no .
C64 C79 3.356(14) no .
C64 C83 3.256(13) no .
C64 C87 3.446(13) no .
C66 C69 2.739(12) no .
C66 C73 3.549(16) no .
C66 C76 3.436(14) no .
C67 C70 2.817(12) no .
C68 C71 2.820(12) no .
C68 C73 3.093(17) no .
C68 C74 3.034(13) no .
C68 C103 3.568(16) no .
C69 C103 3.564(17) no .
C70 C76 3.259(15) no .
C70 C77 3.015(14) no .
C73 C115 3.539(18) no .
C76 C100 3.500(18) no .
C78 C81 2.757(12) no .
C78 C85 3.468(13) no .
C79 C82 2.820(12) no .
C80 C83 2.798(13) no .
C80 C85 3.228(14) no .
C80 C86 2.977(14) no .
C82 C88 3.112(16) no .
C82 C89 3.067(15) no .
C82 C118 3.551(17) no .
C91 C97 3.287(12) no .
C91 C101 3.481(12) no .
C91 C102 3.378(12) no .
C91 C109 3.367(12) no .
C91 C113 3.382(13) no .
C91 C114 3.482(12) no .
C91 C117 3.586(13) no .
C93 C97 3.304(13) no .
C93 C101 3.242(13) no .
C93 C102 3.541(12) no .
C93 C105 3.398(13) no .
C93 C108 3.585(12) no .
C94 C109 3.238(12) no .
C94 C113 3.296(13) no .
C94 C114 3.382(12) no .
C94 C117 3.551(13) no .
C96 C99 2.731(12) no .
C96 C104 3.485(13) no .
C96 C106 3.250(14) no .
C97 C100 2.820(12) no .
C98 C101 2.805(12) no .
C98 C103 3.054(13) no .
C98 C104 3.168(14) no .
C100 C106 3.441(15) no .
C100 C107 2.955(13) no .
C108 C111 2.746(12) no .
C108 C115 3.361(12) no .
C108 C118 3.397(15) no .
C109 C112 2.806(12) no .
C110 C113 2.838(12) no .
C110 C115 3.336(12) no .
C110 C116 2.972(13) no .
C112 C118 3.317(15) no .
C112 C119 2.990(13) no .
F1 C3 3.352(12) no 2_664
F1 C51 3.541(12) no 1_645
F1 C52 3.311(12) no 1_645
F1 C94 3.537(12) no .
F1 C125 3.449(13) no .
F2 C17 3.251(12) no 2_664
F2 C68 3.269(10) no 2_554
F2 C69 3.479(11) no 2_554
F2 C93 2.989(12) no .
F2 C94 2.981(12) no .
F3 C3 3.175(11) no 2_664
F3 C4 3.073(10) no 2_664
F3 C15 3.500(11) no 2_664
F3 C27 3.349(12) no 2_664
F3 C29 3.125(12) no 2_664
F4 C74 3.580(11) no 2_554
F4 C93 3.357(11) no .
F4 C104 3.551(14) no .
F5 C63 3.57(2) no 2_564
F5 C118 3.491(17) no .
F5 C119 3.326(16) no .
F6 C39 3.463(12) no 2_564
F6 C63 3.406(16) no 2_564
F7 C81 3.471(14) no .
F7 C100 3.234(16) no 1_565
F93 C20 3.599(12) no 2_574
F93 C38 3.360(13) no 2_564
F93 C39 3.299(12) no 2_564
O121 C94 3.296(15) no .
C3 F1 3.352(12) no 2_465
C3 F3 3.175(11) no 2_465
C4 F3 3.073(10) no 2_465
C4 C51 3.455(15) no 2_575
C4 C52 3.459(15) no 2_575
C15 F3 3.500(11) no 2_465
C17 F2 3.251(12) no 2_465
C20 F93 3.599(12) no 2_575
C27 F3 3.349(12) no 2_465
C29 F3 3.125(12) no 2_465
C38 F93 3.360(13) no 2_565
C39 F6 3.463(12) no 2_565
C39 F93 3.299(12) no 2_565
C51 F1 3.541(12) no 1_465
C51 C4 3.455(15) no 2_574
C52 F1 3.311(12) no 1_465
C52 C4 3.459(15) no 2_574
C63 F5 3.57(2) no 2_565
C63 F6 3.406(16) no 2_565
C68 F2 3.269(10) no 2_555
C69 F2 3.479(11) no 2_555
C74 F4 3.580(11) no 2_555
C81 F7 3.471(14) no .
C93 F2 2.989(12) no .
C93 F4 3.357(11) no .
C93 B1 3.545(15) no .
C94 F1 3.537(12) no .
C94 F2 2.981(12) no .
C94 O121 3.296(15) no .
C100 F7 3.234(16) no 1_545
C104 F4 3.551(14) no .
C118 F5 3.491(17) no .
C119 F5 3.326(16) no .
C125 F1 3.449(13) no .
B1 C93 3.545(15) no .
Ag1 H13A 2.9913 no .
Ag1 H16B 2.8910 no .
Ag1 H28A 3.0264 no .
Ag1 H43C 3.2287 no .
Ag1 H46A 2.7884 no .
Ag1 H55A 2.8960 no .
Ag61 H10G 2.9697 no .
Ag61 H11A 2.9682 no .
Ag61 H11H 2.9290 no .
Ag61 H73C 3.5395 no .
Ag61 H76B 2.9063 no .
Ag61 H85B 2.7927 no .
Ag61 H102 3.5663 no .
O121 H12C 3.0901 no .
O121 H12D 2.9079 no .
O121 H12E 2.9710 no .
O121 H12F 3.2739 no .
N2 H4A 2.9944 no .
N2 H4B 3.0193 no .
N2 H12 2.4637 no .
N2 H13A 3.1916 no .
N2 H15 2.5000 no .
N2 H16B 3.1932 no .
N2 H27 3.3060 no .
N5 H3A 2.9966 no .
N5 H3B 3.0214 no .
N5 H15 3.5786 no .
N5 H24 2.4025 no .
N5 H27 2.4517 no .
N32 H34 3.1626 no .
N32 H42 2.3983 no .
N32 H43C 3.3918 no .
N32 H45 2.4212 no .
N32 H46A 3.2740 no .
N32 H57 3.3610 no .
N35 H33 3.1460 no .
N35 H45 3.4218 no .
N35 H54 2.4944 no .
N35 H55A 3.1662 no .
N35 H57 2.4162 no .
N35 H59A 3.3809 no .
N62 H64A 2.9774 no .
N62 H64B 2.9598 no .
N62 H72 2.4413 no .
N62 H75 2.4295 no .
N62 H76B 3.3524 no .
N62 H84 3.4328 no .
N62 H87 3.5760 no .
N65 H63A 2.9726 no .
N65 H63B 2.9551 no .
N65 H72 3.4743 no .
N65 H75 3.5762 no .
N65 H84 2.4551 no .
N65 H85B 3.4785 no .
N65 H87 2.3985 no .
N92 H10D 3.4434 no .
N92 H10G 2.8499 no .
N92 H94 3.1696 no .
N92 H102 2.3973 no .
N92 H105 2.4889 no .
N92 H114 3.4441 no .
N95 H11A 3.1432 no .
N95 H11H 3.2275 no .
N95 H93 3.1494 no .
N95 H102 3.3008 no .
N95 H114 2.4165 no .
N95 H117 2.4520 no .
C1 H3A 3.0177 no .
C1 H3B 3.0227 no .
C1 H4A 3.0071 no .
C1 H4B 3.0408 no .
C1 H12 3.1590 no .
C1 H13A 3.1281 no .
C1 H15 3.0365 no .
C1 H16B 2.9746 no .
C1 H24 3.0572 no .
C1 H27 2.7115 no .
C1 H28A 3.4491 no .
C3 H12 2.7573 no .
C3 H15 2.8473 no .
C3 H27 3.5412 no .
C4 H15 3.5348 no .
C4 H24 2.8873 no .
C4 H27 2.9945 no .
C6 H3A 2.7886 no .
C6 H3B 2.7429 no .
C6 H8 3.2402 no .
C6 H10 3.2470 no .
C6 H12 2.6221 no .
C6 H13A 3.1614 no .
C6 H15 2.6634 no .
C6 H16B 3.1719 no .
C6 H46A 3.5043 no .
C7 H3A 3.1469 no .
C7 H9 3.2641 no .
C7 H13A 2.6747 no .
C7 H13B 2.7134 no .
C7 H13C 3.3497 no .
C7 H14A 2.7801 no .
C7 H14B 2.7116 no .
C7 H14C 3.3794 no .
C8 H10 3.2717 no .
C8 H12 3.2714 no .
C8 H13B 3.0937 no .
C8 H14A 2.7399 no .
C8 H14B 3.0249 no .
C8 H46B 3.2663 no .
C9 H46B 2.9886 no .
C10 H8 3.2704 no .
C10 H15 3.3092 no .
C10 H16A 3.0464 no .
C10 H17A 3.0328 no .
C10 H17B 2.8184 no .
C10 H46B 3.1257 no .
C11 H3B 3.1553 no .
C11 H9 3.2742 no .
C11 H16A 2.6584 no .
C11 H16B 2.6602 no .
C11 H16C 3.3426 no .
C11 H17A 2.7428 no .
C11 H17B 2.8386 no .
C11 H17C 3.4163 no .
C11 H46A 3.4279 no .
C11 H46B 3.4876 no .
C12 H3A 3.0402 no .
C12 H8 2.6531 no .
C13 H8 3.3081 no .
C13 H14A 2.7036 no .
C13 H14B 3.3556 no .
C13 H14C 2.7056 no .
C13 H43C 3.2554 no .
C14 H8 2.6424 no .
C14 H13A 3.3551 no .
C14 H13B 2.7302 no .
C14 H13C 2.6781 no .
C15 H3B 3.1374 no .
C15 H10 2.6813 no .
C15 H27 3.4462 no .
C16 H10 3.3001 no .
C16 H17A 3.3457 no .
C16 H17B 2.6561 no .
C16 H17C 2.7280 no .
C16 H27 3.3416 no .
C16 H28A 3.4832 no .
C16 H28C 3.2667 no .
C16 H46A 3.3450 no .
C16 H58B 2.7951 no .
C17 H10 2.6860 no .
C17 H16A 2.7387 no .
C17 H16B 3.3442 no .
C17 H16C 2.6480 no .
C18 H4A 2.7085 no .
C18 H4B 2.8008 no .
C18 H20 3.2601 no .
C18 H22 3.2584 no .
C18 H24 2.6055 no .
C18 H25B 3.5451 no .
C18 H27 2.6174 no .
C18 H28A 3.3977 no .
C18 H55A 3.4754 no .
C18 H55B 3.3798 no .
C19 H4B 3.1546 no .
C19 H21 3.2609 no .
C19 H25A 3.2201 no .
C19 H25B 2.4087 no .
C19 H25C 2.8947 no .
C19 H26A 2.7749 no .
C19 H26B 3.3484 no .
C19 H26C 2.6746 no .
C19 H55A 3.3891 no .
C19 H55B 3.2391 no .
C20 H22 3.2667 no .
C20 H24 3.3343 no .
C20 H25B 2.6153 no .
C20 H26A 2.8442 no .
C20 H26C 3.1725 no .
C20 H55B 2.9766 no .
C20 H55C 3.4953 no .
C21 H55B 2.8207 no .
C22 H20 3.2677 no .
C22 H27 3.3212 no .
C22 H28A 3.4354 no .
C22 H28B 2.8743 no .
C22 H29B 2.8309 no .
C22 H29C 3.1869 no .
C22 H55B 2.9652 no .
C23 H4A 3.1592 no .
C23 H21 3.2593 no .
C23 H28A 2.6942 no .
C23 H28B 2.7049 no .
C23 H28C 3.3602 no .
C23 H29A 3.3826 no .
C23 H29B 2.7934 no .
C23 H29C 2.6869 no .
C23 H55B 3.2767 no .
C24 H4B 3.0703 no .
C24 H20 2.6774 no .
C25 H20 2.9762 no .
C25 H26A 2.3853 no .
C25 H26B 2.5035 no .
C25 H26C 3.1405 no .
C25 H43A 3.0084 no .
C25 H43B 3.5922 no .
C25 H43C 3.0942 no .
C25 H55A 3.3428 no .
C25 H55C 3.3575 no .
C26 H4B 3.4853 no .
C26 H20 2.8225 no .
C26 H25A 2.1998 no .
C26 H25B 2.7604 no .
C26 H25C 3.0574 no .
C27 H4A 3.2532 no .
C27 H22 2.6661 no .
C28 H16B 3.2300 no .
C28 H16C 3.3108 no .
C28 H22 3.0405 no .
C28 H29A 2.7398 no .
C28 H29B 2.6863 no .
C28 H29C 3.3604 no .
C29 H22 2.8463 no .
C29 H28A 3.3627 no .
C29 H28B 2.7382 no .
C29 H28C 2.6821 no .
C31 H33 3.1836 no .
C31 H34 3.2155 no .
C31 H42 3.0653 no .
C31 H43C 3.4200 no .
C31 H45 2.9155 no .
C31 H46A 3.0008 no .
C31 H54 3.1517 no .
C31 H55A 3.0063 no .
C31 H57 2.7922 no .
C33 H42 2.7419 no .
C33 H45 2.7977 no .
C33 H57 3.4619 no .
C34 H42 3.5263 no .
C34 H45 3.4084 no .
C34 H54 2.8575 no .
C34 H57 2.9236 no .
C34 H59A 3.0456 no .
C36 H13A 3.4208 no .
C36 H33 2.7450 no .
C36 H38 3.2475 no .
C36 H40 3.2590 no .
C36 H42 2.5756 no .
C36 H43C 3.1714 no .
C36 H45 2.6019 no .
C36 H46A 3.2422 no .
C37 H13A 3.3381 no .
C37 H13B 3.4532 no .
C37 H33 3.3553 no .
C37 H39 3.2438 no .
C37 H43A 3.3354 no .
C37 H43B 2.8317 no .
C37 H43C 2.5788 no .
C37 H44A 2.7619 no .
C37 H44B 2.7136 no .
C37 H44C 3.3702 no .
C38 H13A 3.5037 no .
C38 H13B 2.9956 no .
C38 H13C 3.5516 no .
C38 H40 3.2666 no .
C38 H42 3.2908 no .
C38 H43B 3.1552 no .
C38 H43C 3.3920 no .
C38 H44A 3.2764 no .
C38 H44B 2.7338 no .
C39 H13B 2.7772 no .
C40 H13B 3.0931 no .
C40 H38 3.2665 no .
C40 H45 3.3031 no .
C40 H46B 3.0598 no .
C40 H47A 2.8237 no .
C40 H47B 3.0396 no .
C41 H13B 3.5710 no .
C41 H33 3.4682 no .
C41 H39 3.2567 no .
C41 H46A 2.7262 no .
C41 H46B 2.7008 no .
C41 H46C 3.3586 no .
C41 H47A 2.8184 no .
C41 H47B 2.7003 no .
C41 H47C 3.3823 no .
C42 H33 3.5991 no .
C42 H38 2.6760 no .
C43 H13A 3.3765 no .
C43 H13C 3.5489 no .
C43 H25C 2.5426 no .
C43 H38 3.2463 no .
C43 H44A 3.3146 no .
C43 H44B 2.7677 no .
C43 H44C 2.6001 no .
C44 H38 2.7979 no .
C44 H43A 2.7395 no .
C44 H43B 2.6368 no .
C44 H43C 3.3142 no .
C45 H40 2.6969 no .
C45 H57 3.4471 no .
C46 H16A 3.3799 no .
C46 H16B 3.5712 no .
C46 H40 3.2998 no .
C46 H47A 2.6610 no .
C46 H47B 3.3580 no .
C46 H47C 2.7253 no .
C46 H57 3.4480 no .
C47 H40 2.7254 no .
C47 H46A 3.3577 no .
C47 H46B 2.7454 no .
C47 H46C 2.6386 no .
C48 H28A 3.1889 no .
C48 H34 2.7939 no .
C48 H50 3.2434 no .
C48 H52 3.2539 no .
C48 H54 2.6349 no .
C48 H55A 3.2330 no .
C48 H57 2.6122 no .
C48 H59A 3.2926 no .
C49 H28A 3.3967 no .
C49 H34 3.4822 no .
C49 H51 3.3081 no .
C49 H55A 2.7440 no .
C49 H55B 2.6230 no .
C49 H55C 3.3246 no .
C49 H56A 3.3802 no .
C49 H56B 2.7946 no .
C49 H56C 2.7186 no .
C50 H28A 3.4547 no .
C50 H28B 3.1507 no .
C50 H52 3.2514 no .
C50 H54 3.3089 no .
C50 H55B 3.0959 no .
C50 H56B 2.8027 no .
C50 H56C 3.0464 no .
C51 H28A 3.3722 no .
C51 H28B 2.8946 no .
C52 H28A 3.2306 no .
C52 H28B 3.2641 no .
C52 H28C 3.5046 no .
C52 H50 3.2440 no .
C52 H57 3.3173 no .
C52 H58A 2.7929 no .
C52 H58B 3.0763 no .
C52 H59A 3.5029 no .
C52 H59B 2.9285 no .
C53 H28A 3.1599 no .
C53 H34 3.4417 no .
C53 H51 3.2707 no .
C53 H58A 2.7923 no .
C53 H58B 2.6700 no .
C53 H58C 3.3634 no .
C53 H59A 2.6893 no .
C53 H59B 2.6946 no .
C53 H59C 3.3430 no .
C54 H50 2.7143 no .
C55 H25B 3.0493 no .
C55 H25C 3.5995 no .
C55 H50 3.4006 no .
C55 H56A 2.6970 no .
C55 H56B 2.6910 no .
C55 H56C 3.3440 no .
C56 H50 2.6872 no .
C56 H55A 3.3409 no .
C56 H55B 2.7955 no .
C56 H55C 2.5803 no .
C57 H52 2.6720 no .
C58 H16A 3.3665 no .
C58 H16B 3.5354 no .
C58 H16C 3.5801 no .
C58 H52 2.7163 no .
C58 H59A 3.3687 no .
C58 H59B 2.7214 no .
C58 H59C 2.6812 no .
C59 H34 3.5467 no .
C59 H52 3.1648 no .
C59 H58A 2.6582 no .
C59 H58B 3.3644 no .
C59 H58C 2.7530 no .
C61 H63A 3.0061 no .
C61 H63B 3.0044 no .
C61 H64A 3.0160 no .
C61 H64B 2.9902 no .
C61 H72 2.9300 no .
C61 H75 2.9971 no .
C61 H76B 3.2153 no .
C61 H84 2.8396 no .
C61 H85B 3.2418 no .
C61 H87 3.0096 no .
C63 H72 2.8417 no .
C63 H75 2.8793 no .
C63 H84 3.5634 no .
C63 H87 3.5593 no .
C64 H72 3.4785 no .
C64 H84 2.9468 no .
C64 H87 2.8290 no .
C66 H10B 3.2445 no .
C66 H63A 2.7589 no .
C66 H63B 2.7975 no .
C66 H68 3.2537 no .
C66 H70 3.2405 no .
C66 H72 2.6386 no .
C66 H73C 3.3772 no .
C66 H75 2.6104 no .
C66 H76B 3.2541 no .
C67 H10B 3.0865 no .
C67 H63A 3.1112 no .
C67 H69 3.2799 no .
C67 H73A 2.7253 no .
C67 H73B 3.3338 no .
C67 H73C 2.6131 no .
C67 H74A 2.7483 no .
C67 H74B 2.6863 no .
C67 H74C 3.3600 no .
C68 H10B 2.9299 no .
C68 H70 3.2780 no .
C68 H72 3.3291 no .
C68 H73A 2.8659 no .
C68 H73C 3.2877 no .
C68 H74A 2.7924 no .
C68 H74B 3.2113 no .
C69 H10A 3.2854 no .
C69 H10B 3.0045 no .
C70 H10B 3.2172 no .
C70 H68 3.2768 no .
C70 H75 3.3076 no .
C70 H76A 3.0190 no .
C70 H76B 3.5822 no .
C70 H77A 2.7310 no .
C70 H77C 3.2247 no .
C71 H10B 3.3601 no .
C71 H63B 3.2363 no .
C71 H69 3.2568 no .
C71 H76A 2.6896 no .
C71 H76B 2.6893 no .
C71 H76C 3.3469 no .
C71 H77A 2.7374 no .
C71 H77B 3.3912 no .
C71 H77C 2.7834 no .
C72 H63A 3.0385 no .
C72 H68 2.6717 no .
C73 H11A 3.2306 no .
C73 H11B 3.3355 no .
C73 H11C 3.4685 no .
C73 H68 2.9828 no .
C73 H74A 2.6346 no .
C73 H74B 3.3330 no .
C73 H74C 2.6935 no .
C74 H63A 3.4522 no .
C74 H68 2.8433 no .
C74 H73A 2.6372 no .
C74 H73B 2.7057 no .
C74 H73C 3.3267 no .
C75 H63B 3.2013 no .
C75 H70 2.6842 no .
C76 H10H 3.1305 no .
C76 H70 3.2398 no .
C76 H77A 2.7070 no .
C76 H77B 2.5979 no .
C76 H77C 3.3106 no .
C77 H70 2.7509 no .
C77 H76A 2.6913 no .
C77 H76B 3.3154 no .
C77 H76C 2.6035 no .
C78 H11H 3.3639 no .
C78 H64A 2.7795 no .
C78 H64B 2.7379 no .
C78 H80 3.2441 no .
C78 H82 3.2550 no .
C78 H84 2.6197 no .
C78 H85B 3.2730 no .
C78 H87 2.6066 no .
C78 H88A 3.4960 no .
C78 H89B 3.5923 no .
C79 H11G 3.4924 no .
C79 H64B 3.2047 no .
C79 H81 3.2807 no .
C79 H85A 2.7187 no .
C79 H85B 2.6575 no .
C79 H85C 3.3464 no .
C79 H86A 2.7111 no .
C79 H86B 2.7129 no .
C79 H86C 3.3569 no .
C80 H11G 3.0527 no .
C80 H82 3.2616 no .
C80 H84 3.3213 no .
C80 H85A 3.0024 no .
C80 H85B 3.4964 no .
C80 H86A 3.1500 no .
C80 H86B 2.7042 no .
C81 H11G 2.8009 no .
C82 H11G 3.0070 no .
C82 H11H 3.5449 no .
C82 H11I 3.5501 no .
C82 H80 3.2585 no .
C82 H87 3.3265 no .
C82 H88A 3.3751 no .
C82 H88B 2.8432 no .
C82 H89A 2.8198 no .
C82 H89B 3.2746 no .
C83 H11G 3.4213 no .
C83 H11H 3.3244 no .
C83 H64A 3.1031 no .
C83 H81 3.2800 no .
C83 H88A 2.7057 no .
C83 H88B 2.7280 no .
C83 H88C 3.3658 no .
C83 H89A 2.7604 no .
C83 H89B 2.7103 no .
C83 H89C 3.3727 no .
C84 H64B 3.2516 no .
C84 H80 2.6815 no .
C85 H11A 3.5132 no .
C85 H11B 3.3920 no .
C85 H80 3.1815 no .
C85 H86A 3.3611 no .
C85 H86B 2.7069 no .
C85 H86C 2.6857 no .
C86 H80 2.7293 no .
C86 H85A 2.6955 no .
C86 H85B 3.3556 no .
C86 H85C 2.7105 no .
C87 H64A 2.9907 no .
C87 H82 2.6666 no .
C88 H10G 3.4591 no .
C88 H10H 3.4408 no .
C88 H10I 3.3806 no .
C88 H11H 3.5340 no .
C88 H11I 3.4357 no .
C88 H82 2.9832 no .
C88 H89A 2.6634 no .
C88 H89B 3.3484 no .
C88 H89C 2.6790 no .
C89 H64A 3.3117 no .
C89 H82 2.8788 no .
C89 H88A 3.3448 no .
C89 H88B 2.6912 no .
C89 H88C 2.6601 no .
C91 H10G 2.8040 no .
C91 H11A 2.9255 no .
C91 H11H 3.1194 no .
C91 H93 3.2024 no .
C91 H94 3.2224 no .
C91 H102 2.6179 no .
C91 H105 3.3051 no .
C91 H114 2.9992 no .
C91 H117 3.0924 no .
C93 H10D 3.2467 no .
C93 H102 3.0247 no .
C93 H105 2.6753 no .
C93 H114 3.2513 no .
C94 H102 3.5758 no .
C94 H105 3.4747 no .
C94 H114 2.6447 no .
C94 H117 2.8485 no .
C96 H10D 3.3207 no .
C96 H10G 2.9949 no .
C96 H10H 3.5699 no .
C96 H76A 3.5607 no .
C96 H76B 3.2305 no .
C96 H93 2.7505 no .
C96 H98 3.2396 no .
C96 H100 3.2507 no .
C96 H102 2.5900 no .
C96 H105 2.6420 no .
C97 H10A 2.7614 no .
C97 H10B 2.6728 no .
C97 H10C 3.3526 no .
C97 H10D 2.6643 no .
C97 H10E 2.7113 no .
C97 H10F 3.3411 no .
C97 H76A 3.4885 no .
C97 H76B 3.5403 no .
C97 H93 3.4609 no .
C97 H99 3.2879 no .
C98 H10A 2.8269 no .
C98 H10B 3.2098 no .
C98 H10D 3.4315 no .
C98 H10E 2.9138 no .
C98 H76A 3.0587 no .
C98 H100 3.2559 no .
C98 H102 3.3359 no .
C99 H76A 2.7869 no .
C100 H10H 3.2626 no .
C100 H10J 2.8470 no .
C100 H10K 2.9159 no .
C100 H76A 2.9409 no .
C100 H76B 3.4748 no .
C100 H76C 3.5445 no .
C100 H98 3.2542 no .
C100 H105 3.2716 no .
C101 H10G 2.6961 no .
C101 H10H 2.6926 no .
C101 H10I 3.3525 no .
C101 H10J 2.8260 no .
C101 H10K 2.7059 no .
C101 H10L 3.3858 no .
C101 H76A 3.3582 no .
C101 H76B 3.2278 no .
C101 H93 3.3219 no .
C101 H99 3.2576 no .
C102 H11A 3.5580 no .
C102 H98 2.7010 no .
C103 H10D 3.3710 no .
C103 H10E 2.7423 no .
C103 H10F 2.7149 no .
C103 H11C 3.5518 no .
C103 H73C 3.5245 no .
C103 H98 2.8408 no .
C104 H10A 2.7056 no .
C104 H10B 3.3748 no .
C104 H10C 2.7421 no .
C104 H98 3.1291 no .
C105 H93 3.5397 no .
C105 H100 2.7172 no .
C106 H10J 2.6957 no .
C106 H10K 3.3833 no .
C106 H10L 2.7624 no .
C106 H76B 3.2326 no .
C106 H76C 3.4934 no .
C106 H88A 2.8156 no .
C106 H100 3.5570 no .
C107 H10G 3.3779 no .
C107 H10H 2.7849 no .
C107 H10I 2.6836 no .
C107 H100 2.6279 no .
C108 H11A 3.1451 no .
C108 H11H 3.2002 no .
C108 H85B 3.2394 no .
C108 H94 2.7606 no .
C108 H110 3.2674 no .
C108 H112 3.2526 no .
C108 H114 2.6030 no .
C108 H117 2.6242 no .
C109 H11A 2.6965 no .
C109 H11B 2.7025 no .
C109 H11C 3.3566 no .
C109 H11D 2.8248 no .
C109 H11E 2.7250 no .
C109 H11F 3.3945 no .
C109 H85A 3.5708 no .
C109 H85B 3.2884 no .
C109 H94 3.3825 no .
C109 H111 3.2744 no .
C110 H11B 3.1178 no .
C110 H11D 2.8119 no .
C110 H11E 3.0094 no .
C110 H85A 3.2022 no .
C110 H85B 3.5609 no .
C110 H112 3.2807 no .
C110 H114 3.2954 no .
C111 H85A 2.9956 no .
C112 H11G 3.0888 no .
C112 H11J 2.9928 no .
C112 H11K 2.8575 no .
C112 H85A 3.2182 no .
C112 H110 3.2807 no .
C112 H117 3.3202 no .
C113 H11G 2.6903 no .
C113 H11H 2.6770 no .
C113 H11I 3.3394 no .
C113 H11J 2.6810 no .
C113 H11K 2.8465 no .
C113 H11L 3.3821 no .
C113 H85B 3.5388 no .
C113 H94 3.4198 no .
C113 H111 3.2863 no .
C114 H102 3.4352 no .
C114 H110 2.7020 no .
C115 H10C 3.5629 no .
C115 H11D 2.6882 no .
C115 H11E 3.3846 no .
C115 H11F 2.7518 no .
C115 H73B 3.5599 no .
C115 H73C 2.7935 no .
C115 H85B 3.3749 no .
C115 H85C 3.5049 no .
C115 H102 3.1350 no .
C115 H110 3.3834 no .
C116 H11A 3.3811 no .
C116 H11B 2.7636 no .
C116 H11C 2.6850 no .
C116 H110 2.6815 no .
C117 H112 2.7063 no .
C118 H10G 3.5033 no .
C118 H11J 3.3256 no .
C118 H11K 2.6336 no .
C118 H11L 2.7269 no .
C118 H88A 3.2499 no .
C118 H112 3.3217 no .
C119 H11G 2.7179 no .
C119 H11H 3.3320 no .
C119 H11I 2.6276 no .
C119 H112 2.7199 no .
C122 H12E 3.0636 no .
C122 H12F 3.1462 no .
C122 H12G 2.6160 no .
C122 H12H 3.0441 no .
C123 H12G 2.8636 no .
C123 H12H 3.1944 no .
C124 H12A 3.1924 no .
C124 H12B 2.9880 no .
C125 H12A 3.0533 no .
C125 H12B 2.6255 no .
C125 H12C 3.0134 no .
C125 H12D 3.1062 no .
H3A H4A 2.7571 no .
H3A H4B 2.2260 no .
H3A H12 2.2432 no .
H3A H14B 3.4946 no .
H3B H4A 2.2258 no .
H3B H4B 2.7400 no .
H3B H12 3.5430 no .
H3B H15 2.3934 no .
H3B H27 3.5566 no .
H4A H15 3.4723 no .
H4A H27 2.6888 no .
H4A H29C 3.1085 no .
H4B H24 2.4828 no .
H4B H26C 3.0224 no .
H8 H9 2.3418 no .
H8 H12 3.5456 no .
H8 H13B 2.9221 no .
H8 H14A 2.1530 no .
H8 H14B 2.8187 no .
H8 H14C 3.5646 no .
H9 H10 2.3334 no .
H9 H46B 3.2761 no .
H10 H15 3.5771 no .
H10 H16A 2.8865 no .
H10 H17A 2.8116 no .
H10 H17B 2.2358 no .
H10 H46B 3.5040 no .
H10A H10E 2.5508 no .
H10A H10F 2.9661 no .
H10A H69 3.2987 no .
H10A H98 2.3257 no .
H10A H102 2.8541 no .
H10B H11A 3.4248 no .
H10B H68 3.3482 no .
H10B H69 3.4625 no .
H10B H73A 3.5309 no .
H10B H73C 2.9933 no .
H10B H98 3.1264 no .
H10B H102 2.3735 no .
H10C H10E 3.0621 no .
H10C H10F 2.5605 no .
H10C H11A 3.3309 no .
H10C H11C 2.8978 no .
H10C H73A 3.3146 no .
H10C H73C 3.1713 no .
H10C H102 2.3222 no .
H10D H93 3.0164 no .
H10D H98 3.5949 no .
H10D H102 2.3669 no .
H10E H98 2.6471 no .
H10E H102 2.8705 no .
H10F H102 2.3654 no .
H10G H11H 2.8596 no .
H10G H11I 3.3851 no .
H10G H76B 2.8957 no .
H10G H76C 3.5680 no .
H10G H88A 2.5234 no .
H10G H105 2.3472 no .
H10G H117 3.4662 no .
H10H H10J 2.5831 no .
H10H H10L 3.1399 no .
H10H H76A 3.5373 no .
H10H H76B 2.7802 no .
H10H H76C 2.6631 no .
H10H H88A 2.7832 no .
H10H H88C 3.2068 no .
H10H H100 3.2501 no .
H10H H105 2.8736 no .
H10I H10J 2.8891 no .
H10I H10L 2.5458 no .
H10I H11H 3.5740 no .
H10I H11I 3.3425 no .
H10I H88A 2.6641 no .
H10I H88C 3.4025 no .
H10I H105 2.3930 no .
H10J H100 2.2714 no .
H10J H105 2.8574 no .
H10K H100 2.5953 no .
H10K H105 2.3954 no .
H10L H100 3.5917 no .
H10L H105 2.3119 no .
H11A H73B 3.4187 no .
H11A H73C 2.3327 no .
H11A H85B 2.8380 no .
H11A H85C 3.3143 no .
H11A H102 2.7129 no .
H11A H114 2.3708 no .
H11B H11D 2.5537 no .
H11B H11F 3.1064 no .
H11B H73B 3.0912 no .
H11B H73C 2.7760 no .
H11B H85B 3.1297 no .
H11B H85C 2.8385 no .
H11B H110 2.9960 no .
H11B H114 2.8852 no .
H11C H11D 2.8958 no .
H11C H11F 2.5375 no .
H11C H73A 3.4770 no .
H11C H73C 2.8167 no .
H11C H102 2.9450 no .
H11C H114 2.3995 no .
H11D H110 2.2414 no .
H11D H114 2.8711 no .
H11E H110 2.7820 no .
H11E H114 2.4100 no .
H11F H114 2.3324 no .
H11G H11J 3.5696 no .
H11G H11K 2.5009 no .
H11G H11L 3.0977 no .
H11G H80 3.4584 no .
H11G H81 3.0922 no .
H11G H82 3.4078 no .
H11G H112 2.9085 no .
H11G H117 2.8339 no .
H11H H11K 3.5573 no .
H11H H11L 3.5837 no .
H11H H85B 3.4794 no .
H11H H88A 2.7756 no .
H11H H117 2.3069 no .
H11I H11J 3.5482 no .
H11I H11K 2.8236 no .
H11I H11L 2.5045 no .
H11I H88A 2.8811 no .
H11I H88B 3.1199 no .
H11I H117 2.3342 no .
H11J H112 2.8091 no .
H11J H117 2.4072 no .
H11K H112 2.2996 no .
H11K H117 2.8524 no .
H11L H117 2.2939 no .
H12 H13A 2.3425 no .
H12 H13B 2.8545 no .
H12 H13C 2.3494 no .
H12 H14A 2.8558 no .
H12 H14B 2.3654 no .
H12 H14C 2.3306 no .
H12 H24 3.5318 no .
H12A H12C 2.6372 no .
H12A H12D 2.2139 no .
H12A H12G 3.5582 no .
H12B H12C 2.2108 no .
H12B H12D 2.7905 no .
H12B H12F 3.4640 no .
H12B H12G 2.6684 no .
H12B H12H 3.5481 no .
H12C H12E 2.7733 no .
H12C H12F 2.2225 no .
H12C H12G 3.2198 no .
H12D H12E 2.2254 no .
H12D H12F 2.7160 no .
H12E H12G 2.9518 no .
H12E H12H 2.4015 no .
H12F H12G 2.3919 no .
H12F H12H 2.7401 no .
H13A H14C 3.5821 no .
H13A H43B 3.4135 no .
H13A H43C 2.6008 no .
H13B H14A 2.5557 no .
H13B H14C 3.0320 no .
H13B H38 3.3676 no .
H13B H39 3.0186 no .
H13B H40 3.4939 no .
H13C H14A 2.9512 no .
H13C H14B 3.5757 no .
H13C H14C 2.5018 no .
H13C H43B 3.1310 no .
H13C H43C 3.0893 no .
H15 H16A 2.8592 no .
H15 H16B 2.3325 no .
H15 H16C 2.3763 no .
H15 H17A 2.3918 no .
H15 H17B 2.8547 no .
H15 H17C 2.3114 no .
H15 H27 2.6866 no .
H16A H17A 3.5987 no .
H16A H17B 2.5293 no .
H16A H17C 3.0981 no .
H16A H46A 3.0333 no .
H16A H46C 2.9679 no .
H16A H58B 2.6273 no .
H16A H58C 3.2410 no .
H16B H17B 3.5749 no .
H16B H17C 3.5844 no .
H16B H27 2.9691 no .
H16B H28A 2.7860 no .
H16B H28C 3.0018 no .
H16B H46A 2.8230 no .
H16B H46C 3.5285 no .
H16B H58B 2.6226 no .
H16C H17A 3.5661 no .
H16C H17B 2.8554 no .
H16C H17C 2.5092 no .
H16C H27 3.1744 no .
H16C H28A 3.2987 no .
H16C H28C 2.6527 no .
H16C H58B 2.6572 no .
H20 H21 2.3277 no .
H20 H25A 3.4155 no .
H20 H25B 2.4464 no .
H20 H26A 2.3335 no .
H20 H26C 3.0685 no .
H20 H55B 3.4515 no .
H21 H22 2.3255 no .
H21 H55B 3.2132 no .
H22 H28A 3.5215 no .
H22 H28B 2.5323 no .
H22 H29B 2.3467 no .
H22 H29C 3.1462 no .
H22 H55B 3.4032 no .
H24 H25A 2.5114 no .
H24 H25B 2.7630 no .
H24 H25C 2.1500 no .
H24 H26A 2.8171 no .
H24 H26B 2.2540 no .
H24 H26C 2.3794 no .
H25A H26A 2.1969 no .
H25A H26B 2.1206 no .
H25A H26C 3.1724 no .
H25A H43A 3.1719 no .
H25A H43B 3.5549 no .
H25A H43C 3.4972 no .
H25B H26A 2.5711 no .
H25B H26B 3.1960 no .
H25B H26C 3.5741 no .
H25B H43A 3.0980 no .
H25B H43C 3.4708 no .
H25B H55A 2.8928 no .
H25B H55B 3.2381 no .
H25B H55C 2.5445 no .
H25C H26A 3.3244 no .
H25C H26B 3.1467 no .
H25C H43A 2.3218 no .
H25C H43B 2.7992 no .
H25C H43C 2.1283 no .
H25C H55A 3.0049 no .
H25C H55C 3.3556 no .
H27 H28A 2.3411 no .
H27 H28B 2.8574 no .
H27 H28C 2.3610 no .
H27 H29A 2.3309 no .
H27 H29B 2.8653 no .
H27 H29C 2.3950 no .
H28A H29B 3.5961 no .
H28A H58B 3.2335 no .
H28B H29A 3.0796 no .
H28B H29B 2.5403 no .
H28B H50 3.4650 no .
H28B H51 3.0455 no .
H28C H29A 2.5376 no .
H28C H29B 2.9157 no .
H28C H29C 3.5904 no .
H28C H52 3.5787 no .
H28C H58B 3.1648 no .
H33 H34 2.5265 no .
H33 H42 2.9684 no .
H33 H45 3.1447 no .
H34 H54 3.0968 no .
H34 H57 3.3424 no .
H34 H59A 2.7287 no .
H38 H39 2.3152 no .
H38 H42 3.5840 no .
H38 H43B 2.9016 no .
H38 H43C 3.5849 no .
H38 H44A 3.1721 no .
H38 H44B 2.2206 no .
H39 H40 2.3208 no .
H40 H46B 2.8739 no .
H40 H47A 2.2710 no .
H40 H47B 2.8698 no .
H42 H43A 2.2435 no .
H42 H43B 2.8213 no .
H42 H43C 2.3813 no .
H42 H44A 2.2438 no .
H42 H44B 2.8050 no .
H42 H44C 2.3258 no .
H42 H54 3.5296 no .
H43A H44A 3.5593 no .
H43A H44B 3.1790 no .
H43A H44C 2.5003 no .
H43A H55A 3.3947 no .
H43A H55C 3.5163 no .
H43B H44A 3.5676 no .
H43B H44B 2.5695 no .
H43B H44C 2.7700 no .
H43C H44B 3.5970 no .
H43C H44C 3.5266 no .
H43C H55A 3.2578 no .
H45 H46A 2.3438 no .
H45 H46B 2.8682 no .
H45 H46C 2.3863 no .
H45 H47A 2.8726 no .
H45 H47B 2.4157 no .
H45 H47C 2.3315 no .
H45 H57 2.6369 no .
H46A H47A 3.5852 no .
H46A H47C 3.5834 no .
H46A H57 3.1523 no .
H46B H47A 2.5347 no .
H46B H47C 3.0964 no .
H46C H47A 2.8438 no .
H46C H47B 3.5593 no .
H46C H47C 2.4893 no .
H46C H57 3.2511 no .
H46C H58B 3.5949 no .
H46C H58C 3.1642 no .
H50 H51 2.3178 no .
H50 H54 3.5913 no .
H50 H55B 3.0091 no .
H50 H56B 2.2233 no .
H50 H56C 2.8128 no .
H51 H52 2.3170 no .
H52 H57 3.5988 no .
H52 H58A 2.2325 no .
H52 H58B 2.9146 no .
H52 H59B 2.6980 no .
H54 H55A 2.2703 no .
H54 H55B 2.8354 no .
H54 H55C 2.3939 no .
H54 H56A 2.3525 no .
H54 H56B 2.8765 no .
H54 H56C 2.3953 no .
H55A H56A 3.5254 no .
H55B H56A 3.1337 no .
H55B H56B 2.6329 no .
H55C H56A 2.4096 no .
H55C H56B 2.8069 no .
H55C H56C 3.4982 no .
H57 H58A 2.8823 no .
H57 H58B 2.4330 no .
H57 H58C 2.3434 no .
H57 H59A 2.3695 no .
H57 H59B 2.8752 no .
H57 H59C 2.3796 no .
H58A H59A 3.5732 no .
H58A H59B 2.4940 no .
H58A H59C 2.8827 no .
H58B H59B 3.5837 no .
H58B H59C 3.5989 no .
H58C H59B 3.0827 no .
H58C H59C 2.5526 no .
H63A H64A 2.6958 no .
H63A H64B 2.1687 no .
H63A H72 2.4292 no .
H63A H74B 2.9625 no .
H63A H84 3.5693 no .
H63B H64A 2.1687 no .
H63B H64B 2.7081 no .
H63B H75 2.4618 no .
H63B H77C 3.4561 no .
H63B H87 3.5547 no .
H64A H87 2.4087 no .
H64A H89B 2.7782 no .
H64B H72 3.4333 no .
H64B H84 2.5830 no .
H64B H86A 3.4000 no .
H68 H69 2.3527 no .
H68 H73A 2.4904 no .
H68 H73C 3.3658 no .
H68 H74A 2.3166 no .
H68 H74B 3.1752 no .
H69 H70 2.3141 no .
H70 H75 3.5934 no .
H70 H76A 2.8017 no .
H70 H77A 2.1832 no .
H70 H77C 3.0754 no .
H72 H73A 2.8758 no .
H72 H73B 2.3472 no .
H72 H73C 2.4110 no .
H72 H74A 2.8539 no .
H72 H74B 2.3801 no .
H72 H74C 2.3236 no .
H72 H84 2.7655 no .
H73A H74A 2.4128 no .
H73A H74B 3.5277 no .
H73A H74C 2.9443 no .
H73B H74A 2.9593 no .
H73B H74C 2.5498 no .
H73B H85C 3.1292 no .
H73C H74A 3.5171 no .
H73C H74C 3.5947 no .
H73C H85B 3.4571 no .
H73C H85C 3.4081 no .
H75 H76A 2.8444 no .
H75 H76B 2.3219 no .
H75 H76C 2.3484 no .
H75 H77A 2.8577 no .
H75 H77B 2.3737 no .
H75 H77C 2.3303 no .
H75 H87 3.2305 no .
H76A H77A 2.5668 no .
H76A H77B 2.9171 no .
H76A H77C 3.5990 no .
H76A H98 3.4839 no .
H76A H99 3.0997 no .
H76A H100 3.3188 no .
H76B H77B 3.4863 no .
H76C H77A 2.9498 no .
H76C H77B 2.3551 no .
H76C H77C 3.4800 no .
H80 H81 2.3211 no .
H80 H85A 2.7338 no .
H80 H86A 3.0318 no .
H80 H86B 2.1670 no .
H81 H82 2.3408 no .
H82 H88A 3.4316 no .
H82 H88B 2.4629 no .
H82 H89A 2.3529 no .
H82 H89B 3.2443 no .
H84 H85A 2.8824 no .
H84 H85B 2.3967 no .
H84 H85C 2.3712 no .
H84 H86A 2.3572 no .
H84 H86B 2.8612 no .
H84 H86C 2.3584 no .
H85A H86A 3.5966 no .
H85A H86B 2.5220 no .
H85A H86C 2.9568 no .
H85A H111 3.2742 no .
H85B H86B 3.5913 no .
H85B H86C 3.5827 no .
H85C H86A 3.5977 no .
H85C H86B 3.0106 no .
H85C H86C 2.5154 no .
H87 H88A 2.3859 no .
H87 H88B 2.8828 no .
H87 H88C 2.3813 no .
H87 H89A 2.8693 no .
H87 H89B 2.3878 no .
H87 H89C 2.3487 no .
H88A H89A 3.5685 no .
H88A H89C 3.5654 no .
H88B H89A 2.4897 no .
H88B H89B 3.5819 no .
H88B H89C 2.9865 no .
H88C H89A 2.9176 no .
H88C H89B 3.5656 no .
H88C H89C 2.4731 no .
H93 H94 2.5321 no .
H93 H102 3.4770 no .
H93 H105 2.8280 no .
H94 H114 2.9490 no .
H94 H117 3.0910 no .
H98 H99 2.3226 no .
H99 H100 2.3079 no .
H100 H105 3.5478 no .
H102 H114 2.7801 no .
H110 H111 2.3561 no .
H110 H114 3.5878 no .
H111 H112 2.3080 no .
F1 H3B 2.5389 no 2_664
F1 H4A 3.1413 no 2_664
F1 H11E 3.5895 no .
F1 H12G 3.3917 no .
F1 H12H 2.7016 no .
F1 H51 3.0499 no 1_645
F1 H52 2.5697 no 1_645
F1 H93 3.5283 no .
F1 H94 3.2015 no .
F1 H114 3.3697 no .
F2 H3B 3.5509 no 2_664
F2 H12G 3.5898 no .
F2 H12H 3.5013 no .
F2 H15 3.3553 no 2_664
F2 H17A 2.8491 no 2_664
F2 H17C 2.8615 no 2_664
F2 H68 2.5325 no 2_554
F2 H69 2.9608 no 2_554
F2 H93 2.5022 no .
F2 H94 2.5079 no .
F3 H3B 2.5280 no 2_664
F3 H4A 2.3260 no 2_664
F3 H15 2.5746 no 2_664
F3 H17C 3.4857 no 2_664
F3 H27 2.6780 no 2_664
F3 H29A 2.9293 no 2_664
F3 H29C 2.7471 no 2_664
F3 H52 3.4877 no 1_645
F3 H59B 3.3830 no 1_645
F4 H10D 2.6055 no .
F4 H52 3.1518 no 1_645
F4 H58A 2.9291 no 1_645
F4 H68 2.6805 no 2_554
F4 H73A 3.1572 no 2_554
F4 H74A 2.6122 no 2_554
F4 H93 2.6657 no .
F5 H11G 3.1843 no .
F5 H11I 3.0038 no .
F5 H11K 2.8094 no .
F5 H11L 3.0105 no .
F5 H38 3.0073 no 2_564
F5 H63A 3.0323 no 2_564
F5 H63B 3.5844 no 2_564
F5 H64B 3.2269 no 2_564
F5 H99 3.4080 no 1_565
F5 H100 3.0581 no 1_565
F6 H10J 3.0513 no 1_565
F6 H20 2.9820 no 2_574
F6 H25B 3.4257 no 2_574
F6 H38 3.3080 no 2_564
F6 H39 2.6530 no 2_564
F6 H55C 3.2081 no 2_574
F6 H63A 3.2996 no 2_564
F6 H63B 2.8375 no 2_564
F6 H64A 3.4612 no 2_564
F6 H100 3.1830 no 1_565
F7 H10J 3.4911 no 1_565
F7 H20 2.8986 no 2_574
F7 H26A 3.2316 no 2_574
F7 H81 2.7093 no .
F7 H82 3.3108 no .
F7 H99 3.2817 no 1_565
F7 H100 2.4721 no 1_565
F93 H13B 3.1229 no 2_564
F93 H13C 3.2114 no 2_564
F93 H20 2.9186 no 2_574
F93 H21 3.0294 no 2_574
F93 H38 2.9160 no 2_564
F93 H39 2.7761 no 2_564
F93 H82 3.1605 no .
O121 H11J 3.5408 no .
O121 H17A 2.7789 no 2_664
O121 H86C 3.1697 no 2_564
O121 H94 2.4291 no .
N35 H26C 3.5924 no 2_574
N62 H10K 3.5121 no 2_555
C3 H12G 3.2132 no 2_465
C3 H51 3.4670 no 2_575
C4 H51 3.5063 no 2_575
C4 H52 3.4989 no 2_575
C4 H59B 3.4424 no 2_575
C6 H12G 3.1222 no 2_465
C7 H12F 3.4619 no 2_465
C8 H12F 3.3407 no 2_465
C8 H21 3.5461 no 1_545
C8 H22 3.2165 no 1_545
C9 H11B 3.4909 no 1_455
C9 H11D 3.1399 no 1_455
C9 H12C 3.2645 no 2_465
C9 H22 3.3712 no 1_545
C9 H29B 3.2330 no 1_545
C10 H11B 3.3952 no 1_455
C10 H11D 3.1610 no 1_455
C10 H12B 3.2153 no 2_465
C10 H12G 3.2033 no 2_465
C10 H110 3.2732 no 1_455
C11 H12G 2.8584 no 2_465
C14 H33 3.5639 no 2_565
C14 H45 3.5270 no 2_565
C14 H47B 3.2535 no 2_565
C14 H47C 3.5620 no 2_565
C14 H89A 3.3530 no 2_565
C15 H12G 3.2308 no 2_465
C16 H10E 3.5102 no 1_465
C16 H10F 3.5781 no 1_465
C16 H110 3.5711 no 1_455
C17 H10A 3.4501 no 1_465
C17 H12B 3.4737 no 2_465
C17 H12G 3.2045 no 2_465
C17 H85C 3.5647 no 1_455
C20 H34 3.4761 no 2_575
C20 H59A 3.5722 no 2_575
C21 H8 3.0748 no 1_565
C21 H14A 3.2128 no 1_565
C21 H39 3.2697 no 1_565
C21 H59A 3.5279 no 2_575
C22 H8 2.9874 no 1_565
C22 H59A 3.5676 no 2_575
C23 H59B 3.5842 no 2_575
C25 H10H 3.0525 no 2_565
C25 H10I 3.4842 no 2_565
C25 H10J 3.2721 no 2_565
C25 H88C 3.3694 no 2_565
C26 H34 2.9926 no 2_575
C26 H56C 2.9202 no 2_575
C26 H76C 3.3352 no 2_565
C26 H88C 3.5170 no 2_565
C28 H10F 3.4167 no 1_465
C29 H9 3.2322 no 1_565
C29 H11C 3.1033 no 1_465
C29 H59B 3.3379 no 2_575
C29 H73A 3.4614 no 1_465
C33 H14C 3.4262 no 2_564
C33 H89A 3.4350 no .
C34 H26C 3.0290 no 2_574
C36 H89B 3.1126 no .
C37 H89B 3.0368 no .
C38 H64A 3.1826 no .
C38 H89B 3.0034 no .
C39 H21 3.1494 no 1_545
C39 H56B 3.1938 no 1_545
C39 H64A 3.5095 no .
C39 H89B 3.0685 no .
C40 H21 3.4365 no 1_545
C40 H50 3.4126 no 1_545
C40 H56B 3.2069 no 1_545
C40 H89B 3.1597 no .
C41 H89B 3.1670 no .
C43 H10I 3.0799 no 2_565
C43 H10L 3.4985 no 2_565
C44 H64B 3.3862 no .
C44 H77A 3.3541 no 1_565
C44 H86A 3.3014 no .
C45 H14B 3.4226 no 2_564
C46 H11D 3.1565 no 1_455
C47 H3A 3.4168 no 2_564
C47 H11E 3.3485 no 1_455
C47 H14B 3.0441 no 2_564
C47 H50 3.1881 no 1_545
C47 H51 3.2913 no 1_545
C48 H26C 3.3626 no 2_574
C49 H26C 3.2226 no 2_574
C50 H4B 3.2255 no 2_574
C50 H40 3.5392 no 1_565
C50 H47A 3.2106 no 1_565
C51 H3A 3.4798 no 2_574
C51 H4A 3.4001 no 2_574
C51 H4B 2.8672 no 2_574
C51 H11F 3.4048 no 1_465
C51 H47A 3.2387 no 1_565
C52 H4A 3.0426 no 2_574
C52 H4B 3.0409 no 2_574
C53 H4B 3.5576 no 2_574
C54 H26C 3.4331 no 2_574
C54 H77B 3.2761 no 1_565
C54 H77C 3.5287 no 1_565
C56 H26B 3.2073 no 2_574
C56 H26C 3.4633 no 2_574
C56 H75 3.4200 no 1_565
C56 H77B 3.3106 no 1_565
C56 H87 3.5451 no 1_565
C56 H89C 3.1437 no 1_565
C58 H10D 3.5252 no 1_465
C58 H10E 3.4111 no 1_465
C58 H10F 3.3292 no 1_465
C58 H12D 3.2531 no 1_455
C58 H12E 3.5692 no 1_455
C59 H4A 3.4026 no 2_574
C59 H29C 3.0951 no 2_574
C63 H10K 3.1272 no 2_555
C64 H11L 3.3910 no 2_565
C64 H38 3.4290 no .
C64 H44B 3.3690 no .
C66 H10K 2.9832 no 2_555
C67 H10K 3.2222 no 2_555
C68 H10K 3.5110 no 2_555
C68 H93 2.9146 no 2_555
C69 H10K 3.5733 no 2_555
C69 H86B 3.0874 no 1_545
C69 H93 3.3203 no 2_555
C69 H105 3.4918 no 2_555
C70 H10K 3.3689 no 2_555
C70 H10L 3.4027 no 2_555
C70 H80 3.4914 no 1_545
C70 H86B 3.2377 no 1_545
C71 H10K 3.0751 no 2_555
C71 H10L 3.4234 no 2_555
C72 H12A 3.5184 no 2_565
C73 H12A 3.2943 no 2_565
C73 H12B 3.4968 no 2_565
C73 H12C 3.5622 no 2_565
C73 H29A 3.5664 no 1_645
C74 H11J 3.4137 no 2_565
C74 H11K 3.3986 no 2_565
C74 H12A 3.3423 no 2_565
C74 H12D 3.5837 no 2_565
C74 H112 3.4395 no 2_565
C75 H56A 3.3193 no 1_545
C77 H10L 3.2901 no 2_555
C77 H42 3.4348 no 1_545
C77 H44C 3.4385 no 1_545
C77 H54 3.1214 no 1_545
C77 H56A 3.1942 no 1_545
C78 H44A 3.1268 no .
C79 H44A 3.1188 no .
C80 H44A 3.0991 no .
C80 H70 3.3050 no 1_565
C80 H99 3.2504 no 1_565
C81 H44A 3.1066 no .
C81 H77A 3.4444 no 1_565
C81 H99 3.0240 no 1_565
C82 H33 3.4875 no .
C82 H44A 3.1274 no .
C83 H44A 3.1623 no .
C85 H17B 3.3041 no 1_655
C86 H11J 3.3639 no 2_565
C86 H11L 3.4145 no 2_565
C86 H69 3.0296 no 1_565
C86 H70 3.4157 no 1_565
C88 H13C 3.4887 no 2_564
C88 H25A 3.5552 no 2_564
C88 H26B 3.5898 no 2_564
C89 H14C 3.2328 no 2_564
C89 H33 3.2978 no .
C89 H47B 3.4847 no .
C89 H56B 3.4371 no 1_545
C89 H56C 3.5265 no 1_545
C93 H68 3.2974 no 2_554
C94 H12H 3.4976 no .
C96 H74B 3.5628 no 2_554
C98 H74B 3.4751 no 2_554
C98 H80 3.5387 no 1_545
C98 H111 3.5878 no 1_545
C98 H112 3.0966 no 1_545
C99 H11K 3.4613 no 1_545
C99 H74B 3.1006 no 2_554
C99 H80 3.4700 no 1_545
C99 H81 3.1779 no 1_545
C99 H112 3.0097 no 1_545
C100 H74B 2.9793 no 2_554
C101 H74B 3.2329 no 2_554
C103 H16C 3.5419 no 1_645
C103 H17C 3.3517 no 1_645
C104 H16C 3.1417 no 1_645
C104 H28C 3.4305 no 1_645
C104 H58A 3.1341 no 1_645
C104 H58B 3.2645 no 1_645
C104 H111 3.4799 no 1_545
C106 H25A 2.9067 no 2_564
C106 H43A 3.4655 no 2_564
C106 H43B 3.5786 no 2_564
C107 H25B 3.5745 no 2_564
C107 H43A 3.3238 no 2_564
C107 H63B 3.4003 no 2_554
C107 H77C 3.2183 no 2_554
C109 H12H 3.5480 no .
C110 H10 3.2917 no 1_655
C110 H12E 3.2203 no .
C110 H16A 3.3521 no 1_655
C110 H17B 3.3812 no 1_655
C111 H10E 3.4237 no 1_565
C111 H12D 3.4379 no .
C111 H16A 3.5007 no 1_655
C111 H17B 3.4670 no 1_655
C111 H98 3.4423 no 1_565
C112 H12A 3.5650 no .
C112 H74C 3.3088 no 2_564
C112 H98 3.3901 no 1_565
C112 H99 3.4619 no 1_565
C114 H12H 3.4912 no .
C115 H9 3.5195 no 1_655
C115 H10 3.5965 no 1_655
C115 H29A 3.5590 no 1_645
C115 H29B 3.4424 no 1_645
C116 H9 3.5197 no 1_655
C116 H12E 3.4950 no .
C116 H12H 3.1749 no .
C116 H46B 3.3968 no 1_655
C116 H46C 3.3195 no 1_655
C116 H47A 3.3127 no 1_655
C116 H47C 3.5725 no 1_655
C116 H51 3.3896 no 1_645
C119 H12A 3.3525 no .
C119 H63A 3.4514 no 2_564
C119 H64B 3.2396 no 2_564
C119 H72 3.5410 no 2_564
C119 H74C 3.3379 no 2_564
C119 H84 3.5017 no 2_564
C119 H86A 3.3552 no 2_564
C119 H86C 3.5341 no 2_564
C122 H11J 3.3017 no .
C122 H17A 3.2451 no 2_664
C122 H73B 2.7732 no 2_564
C122 H74C 3.3157 no 2_564
C122 H85C 3.4809 no 2_564
C122 H86C 3.3111 no 2_564
C123 H58C 3.0211 no 1_655
C123 H59C 3.3120 no 1_655
C123 H73B 3.0664 no 2_564
C123 H74C 3.4306 no 2_564
C124 H11E 3.2498 no .
C124 H46C 3.5806 no 1_655
C124 H47C 3.0730 no 1_655
C124 H58C 3.0352 no 1_655
C124 H59C 3.3385 no 1_655
C125 H3B 3.1932 no 2_664
C125 H11E 3.1045 no .
C125 H17A 3.0184 no 2_664
C125 H94 3.0978 no .
B1 H3B 2.9842 no 2_664
B1 H4A 3.2269 no 2_664
B1 H15 3.4339 no 2_664
B1 H52 3.2164 no 1_645
B1 H68 3.0821 no 2_554
B1 H93 3.0197 no .
B1 H94 3.3614 no .
B2 H20 3.1035 no 2_574
B2 H38 3.1792 no 2_564
B2 H39 3.1410 no 2_564
B2 H100 3.1037 no 1_565
H3A C47 3.4168 no 2_565
H3A C51 3.4798 no 2_575
H3A H12G 3.2736 no 2_465
H3A H12H 3.5909 no 2_465
H3A H47B 3.0647 no 2_565
H3A H47C 3.0331 no 2_565
H3A H51 3.0494 no 2_575
H3B F1 2.5389 no 2_465
H3B F2 3.5509 no 2_465
H3B F3 2.5280 no 2_465
H3B C125 3.1932 no 2_465
H3B B1 2.9842 no 2_465
H3B H12G 2.5274 no 2_465
H3B H12H 2.9775 no 2_465
H3B H51 3.4180 no 2_575
H4A F1 3.1413 no 2_465
H4A F3 2.3260 no 2_465
H4A C51 3.4001 no 2_575
H4A C52 3.0426 no 2_575
H4A C59 3.4026 no 2_575
H4A B1 3.2269 no 2_465
H4A H51 3.5040 no 2_575
H4A H52 2.8830 no 2_575
H4A H59A 3.4217 no 2_575
H4A H59B 2.6092 no 2_575
H4B C50 3.2255 no 2_575
H4B C51 2.8672 no 2_575
H4B C52 3.0409 no 2_575
H4B C53 3.5576 no 2_575
H4B H51 3.0902 no 2_575
H4B H52 3.3462 no 2_575
H4B H59B 3.5308 no 2_575
H8 C21 3.0748 no 1_545
H8 C22 2.9874 no 1_545
H8 H12F 3.5623 no 2_465
H8 H21 2.7285 no 1_545
H8 H22 2.5837 no 1_545
H8 H29B 3.5538 no 1_545
H8 H59C 3.2208 no 2_565
H9 C29 3.2322 no 1_545
H9 C115 3.5195 no 1_455
H9 C116 3.5197 no 1_455
H9 H11B 2.9051 no 1_455
H9 H11C 3.3379 no 1_455
H9 H11D 2.7816 no 1_455
H9 H11F 3.4883 no 1_455
H9 H12C 3.1651 no 2_465
H9 H22 2.8936 no 1_545
H9 H29B 2.3292 no 1_545
H9 H29C 3.3929 no 1_545
H10 C110 3.2917 no 1_455
H10 C115 3.5965 no 1_455
H10 H11B 2.7016 no 1_455
H10 H11D 2.8360 no 1_455
H10 H12B 2.9475 no 2_465
H10 H12G 3.5679 no 2_465
H10 H85C 3.2901 no 1_455
H10 H110 2.5709 no 1_455
H10A C17 3.4501 no 1_645
H10A H16C 3.1385 no 1_645
H10A H17B 3.5938 no 1_645
H10A H17C 2.5646 no 1_645
H10C H16C 3.2114 no 1_645
H10C H17C 3.3052 no 1_645
H10C H28C 3.2461 no 1_645
H10C H29A 2.6535 no 1_645
H10D F4 2.6055 no .
H10D C58 3.5252 no 1_645
H10D H52 3.5927 no 1_645
H10D H58A 2.8180 no 1_645
H10D H58B 3.4296 no 1_645
H10D H74A 3.0424 no 2_554
H10E C16 3.5102 no 1_645
H10E C58 3.4111 no 1_645
H10E C111 3.4237 no 1_545
H10E H16A 3.4036 no 1_645
H10E H16C 2.7510 no 1_645
H10E H58A 3.1046 no 1_645
H10E H58B 3.0380 no 1_645
H10E H58C 3.5538 no 1_645
H10E H111 2.5049 no 1_545
H10F C16 3.5781 no 1_645
H10F C28 3.4167 no 1_645
H10F C58 3.3292 no 1_645
H10F H16C 2.6882 no 1_645
H10F H28C 2.4663 no 1_645
H10F H52 3.3892 no 1_645
H10F H58A 2.9520 no 1_645
H10F H58B 2.8149 no 1_645
H10H C25 3.0525 no 2_564
H10H H25A 2.1607 no 2_564
H10H H25B 3.3060 no 2_564
H10H H25C 3.3800 no 2_564
H10H H26A 3.5820 no 2_564
H10H H26B 3.4651 no 2_564
H10I C25 3.4842 no 2_564
H10I C43 3.0799 no 2_564
H10I H25A 2.8486 no 2_564
H10I H25C 3.3566 no 2_564
H10I H43A 2.6490 no 2_564
H10I H43B 2.6280 no 2_564
H10I H44C 3.5341 no 2_564
H10J F6 3.0513 no 1_545
H10J F7 3.4911 no 1_545
H10J C25 3.2721 no 2_564
H10J H25A 3.0068 no 2_564
H10J H25B 2.7488 no 2_564
H10J H43A 3.3178 no 2_564
H10J H55C 3.4302 no 2_564
H10J H63B 3.3223 no 2_554
H10J H77C 3.4944 no 2_554
H10K N62 3.5121 no 2_554
H10K C63 3.1272 no 2_554
H10K C66 2.9832 no 2_554
H10K C67 3.2222 no 2_554
H10K C68 3.5110 no 2_554
H10K C69 3.5733 no 2_554
H10K C70 3.3689 no 2_554
H10K C71 3.0751 no 2_554
H10K H63A 2.8539 no 2_554
H10K H63B 2.7441 no 2_554
H10K H74B 3.3182 no 2_554
H10K H77C 3.2580 no 2_554
H10L C43 3.4985 no 2_564
H10L C70 3.4027 no 2_554
H10L C71 3.4234 no 2_554
H10L C77 3.2901 no 2_554
H10L H43A 2.5835 no 2_564
H10L H44C 3.1132 no 2_564
H10L H70 3.5455 no 2_554
H10L H77A 3.4449 no 2_554
H10L H77C 2.4771 no 2_554
H11B C9 3.4909 no 1_655
H11B C10 3.3952 no 1_655
H11B H9 2.9051 no 1_655
H11B H10 2.7016 no 1_655
H11B H29B 3.3771 no 1_645
H11C C29 3.1033 no 1_645
H11C H9 3.3379 no 1_655
H11C H28C 3.4277 no 1_645
H11C H29A 2.6554 no 1_645
H11C H29B 2.6704 no 1_645
H11D C9 3.1399 no 1_655
H11D C10 3.1610 no 1_655
H11D C46 3.1565 no 1_655
H11D H9 2.7816 no 1_655
H11D H10 2.8360 no 1_655
H11D H46B 2.6684 no 1_655
H11D H46C 2.7631 no 1_655
H11D H47A 3.2889 no 1_655
H11E F1 3.5895 no .
H11E C47 3.3485 no 1_655
H11E C124 3.2498 no .
H11E C125 3.1045 no .
H11E H12E 2.6595 no .
H11E H12H 2.3167 no .
H11E H46B 3.4403 no 1_655
H11E H46C 2.9904 no 1_655
H11E H47A 2.9871 no 1_655
H11E H47C 2.8551 no 1_655
H11E H51 3.1868 no 1_645
H11F C51 3.4048 no 1_645
H11F H9 3.4883 no 1_655
H11F H12H 3.5898 no .
H11F H28B 2.8578 no 1_645
H11F H28C 3.5531 no 1_645
H11F H29B 3.3791 no 1_645
H11F H47A 3.1112 no 1_655
H11F H51 2.7100 no 1_645
H11G F5 3.1843 no .
H11G H99 2.9267 no 1_565
H11I F5 3.0038 no .
H11J O121 3.5408 no .
H11J C74 3.4137 no 2_564
H11J C86 3.3639 no 2_564
H11J C122 3.3017 no .
H11J H12A 2.4062 no .
H11J H63A 3.5925 no 2_564
H11J H64B 3.4664 no 2_564
H11J H72 3.0086 no 2_564
H11J H74B 3.4726 no 2_564
H11J H74C 2.7690 no 2_564
H11J H84 3.0108 no 2_564
H11J H86A 3.1554 no 2_564
H11J H86C 2.9174 no 2_564
H11K F5 2.8094 no .
H11K C74 3.3986 no 2_564
H11K C99 3.4613 no 1_565
H11K H63A 3.0103 no 2_564
H11K H64B 3.3699 no 2_564
H11K H72 3.3946 no 2_564
H11K H74B 3.0035 no 2_564
H11K H74C 3.0125 no 2_564
H11K H99 2.9479 no 1_565
H11L F5 3.0105 no .
H11L C64 3.3910 no 2_564
H11L C86 3.4145 no 2_564
H11L H44B 3.0573 no 2_564
H11L H63A 3.2130 no 2_564
H11L H64B 2.4617 no 2_564
H11L H84 3.0977 no 2_564
H11L H86A 2.8033 no 2_564
H11L H86C 3.3943 no 2_564
H12 H47B 3.2290 no 2_565
H12A C72 3.5184 no 2_564
H12A C73 3.2943 no 2_564
H12A C74 3.3423 no 2_564
H12A C112 3.5650 no .
H12A C119 3.3525 no .
H12A H11J 2.4062 no .
H12A H72 3.3209 no 2_564
H12A H73B 2.4388 no 2_564
H12A H74C 2.4996 no 2_564
H12A H85C 3.4167 no 2_564
H12A H86C 3.0681 no 2_564
H12B C10 3.2153 no 2_664
H12B C17 3.4737 no 2_664
H12B C73 3.4968 no 2_564
H12B H10 2.9475 no 2_664
H12B H17A 2.7404 no 2_664
H12B H17B 3.3763 no 2_664
H12B H73B 2.5220 no 2_564
H12B H85C 2.7084 no 2_564
H12B H86C 3.1239 no 2_564
H12C C9 3.2645 no 2_664
H12C C73 3.5622 no 2_564
H12C H9 3.1651 no 2_664
H12C H29C 3.5660 no 2_674
H12C H58C 3.1994 no 1_655
H12C H59C 2.7676 no 1_655
H12C H73A 3.4749 no 2_564
H12C H73B 2.7864 no 2_564
H12D C58 3.2531 no 1_655
H12D C74 3.5837 no 2_564
H12D C111 3.4379 no .
H12D H58A 3.2087 no 1_655
H12D H58C 2.4639 no 1_655
H12D H59C 3.4080 no 1_655
H12D H73B 3.1310 no 2_564
H12D H74A 3.5481 no 2_564
H12D H74C 2.8123 no 2_564
H12D H111 3.4333 no .
H12E C58 3.5692 no 1_655
H12E C110 3.2203 no .
H12E C116 3.4950 no .
H12E H11E 2.6595 no .
H12E H46C 2.7311 no 1_655
H12E H47C 2.8107 no 1_655
H12E H58C 2.6034 no 1_655
H12E H59C 3.5761 no 1_655
H12E H110 3.1159 no .
H12F C7 3.4619 no 2_664
H12F C8 3.3407 no 2_664
H12F H8 3.5623 no 2_664
H12F H14B 2.8346 no 2_664
H12F H47C 2.6721 no 1_655
H12F H58C 3.1661 no 1_655
H12F H59C 2.7879 no 1_655
H12G F1 3.3917 no .
H12G F2 3.5898 no .
H12G C3 3.2132 no 2_664
H12G C6 3.1222 no 2_664
H12G C10 3.2033 no 2_664
H12G C11 2.8584 no 2_664
H12G C15 3.2308 no 2_664
H12G C17 3.2045 no 2_664
H12G H3A 3.2736 no 2_664
H12G H3B 2.5274 no 2_664
H12G H10 3.5679 no 2_664
H12G H15 3.1624 no 2_664
H12G H17A 2.4344 no 2_664
H12G H94 3.5702 no .
H12H F1 2.7016 no .
H12H F2 3.5013 no .
H12H C94 3.4976 no .
H12H C109 3.5480 no .
H12H C114 3.4912 no .
H12H C116 3.1749 no .
H12H H3A 3.5909 no 2_664
H12H H3B 2.9775 no 2_664
H12H H11E 2.3167 no .
H12H H11F 3.5898 no .
H12H H17A 3.5266 no 2_664
H12H H47C 3.3826 no 1_655
H12H H94 2.7984 no .
H12H H114 3.2540 no .
H13B F93 3.1229 no 2_565
H13B H21 2.8640 no 1_545
H13C F93 3.2114 no 2_565
H13C C88 3.4887 no 2_565
H13C H88B 2.7448 no 2_565
H13C H88C 3.3646 no 2_565
H13C H89A 3.5113 no 2_565
H14A C21 3.2128 no 1_545
H14A H21 2.7273 no 1_545
H14A H59A 3.2862 no 2_565
H14A H59C 3.4880 no 2_565
H14B C45 3.4226 no 2_565
H14B C47 3.0441 no 2_565
H14B H12F 2.8346 no 2_465
H14B H45 2.8136 no 2_565
H14B H47B 2.7327 no 2_565
H14B H47C 2.7086 no 2_565
H14B H59C 3.2948 no 2_565
H14C C33 3.4262 no 2_565
H14C C89 3.2328 no 2_565
H14C H33 2.8848 no 2_565
H14C H45 3.4010 no 2_565
H14C H47B 3.0286 no 2_565
H14C H89A 2.3848 no 2_565
H14C H89C 3.2864 no 2_565
H15 F2 3.3553 no 2_465
H15 F3 2.5746 no 2_465
H15 B1 3.4339 no 2_465
H15 H12G 3.1624 no 2_465
H16A C110 3.3521 no 1_455
H16A C111 3.5007 no 1_455
H16A H10E 3.4036 no 1_465
H16A H110 2.6478 no 1_455
H16A H111 2.9370 no 1_455
H16C C103 3.5419 no 1_465
H16C C104 3.1417 no 1_465
H16C H10A 3.1385 no 1_465
H16C H10C 3.2114 no 1_465
H16C H10E 2.7510 no 1_465
H16C H10F 2.6882 no 1_465
H16C H111 3.4401 no 1_455
H17A F2 2.8491 no 2_465
H17A O121 2.7789 no 2_465
H17A C122 3.2451 no 2_465
H17A C125 3.0184 no 2_465
H17A H12B 2.7404 no 2_465
H17A H12G 2.4344 no 2_465
H17A H12H 3.5266 no 2_465
H17A H85C 3.3953 no 1_455
H17A H86C 3.1672 no 1_455
H17B C85 3.3041 no 1_455
H17B C110 3.3812 no 1_455
H17B C111 3.4670 no 1_455
H17B H10A 3.5938 no 1_465
H17B H12B 3.3763 no 2_465
H17B H85A 2.8400 no 1_455
H17B H85C 2.8729 no 1_455
H17B H86C 3.5752 no 1_455
H17B H110 3.0100 no 1_455
H17B H111 3.1471 no 1_455
H17C F2 2.8615 no 2_465
H17C F3 3.4857 no 2_465
H17C C103 3.3517 no 1_465
H17C H10A 2.5646 no 1_465
H17C H10C 3.3052 no 1_465
H17C H69 3.2512 no 1_465
H17C H86B 3.5434 no 1_455
H20 F6 2.9820 no 2_575
H20 F7 2.8986 no 2_575
H20 F93 2.9186 no 2_575
H20 B2 3.1035 no 2_575
H20 H34 3.2396 no 2_575
H21 F93 3.0294 no 2_575
H21 C8 3.5461 no 1_565
H21 C39 3.1494 no 1_565
H21 C40 3.4365 no 1_565
H21 H8 2.7285 no 1_565
H21 H13B 2.8640 no 1_565
H21 H14A 2.7273 no 1_565
H21 H39 2.5960 no 1_565
H21 H40 3.1539 no 1_565
H22 C8 3.2165 no 1_565
H22 C9 3.3712 no 1_565
H22 H8 2.5837 no 1_565
H22 H9 2.8936 no 1_565
H22 H40 3.2819 no 1_565
H24 H88C 3.3264 no 2_565
H25A C88 3.5552 no 2_565
H25A C106 2.9067 no 2_565
H25A H10H 2.1607 no 2_565
H25A H10I 2.8486 no 2_565
H25A H10J 3.0068 no 2_565
H25A H76C 3.2849 no 2_565
H25A H88A 3.4646 no 2_565
H25A H88C 2.8062 no 2_565
H25B F6 3.4257 no 2_575
H25B C107 3.5745 no 2_565
H25B H10H 3.3060 no 2_565
H25B H10J 2.7488 no 2_565
H25C H10H 3.3800 no 2_565
H25C H10I 3.3566 no 2_565
H25C H88C 3.2972 no 2_565
H26A F7 3.2316 no 2_575
H26A H10H 3.5820 no 2_565
H26A H34 2.8608 no 2_575
H26A H56C 3.5283 no 2_575
H26A H76C 2.8528 no 2_565
H26A H77B 3.3000 no 2_565
H26B C56 3.2073 no 2_575
H26B C88 3.5898 no 2_565
H26B H10H 3.4651 no 2_565
H26B H56A 3.5093 no 2_575
H26B H56C 2.2829 no 2_575
H26B H76C 2.9212 no 2_565
H26B H77B 3.4108 no 2_565
H26B H88C 2.6817 no 2_565
H26C N35 3.5924 no 2_575
H26C C34 3.0290 no 2_575
H26C C48 3.3626 no 2_575
H26C C49 3.2226 no 2_575
H26C C54 3.4331 no 2_575
H26C C56 3.4633 no 2_575
H26C H34 2.2882 no 2_575
H26C H54 3.1237 no 2_575
H26C H56C 2.7089 no 2_575
H26C H77B 3.5824 no 2_565
H27 F3 2.6780 no 2_465
H28B H11F 2.8578 no 1_465
H28C C104 3.4305 no 1_465
H28C H10C 3.2461 no 1_465
H28C H10F 2.4663 no 1_465
H28C H11C 3.4277 no 1_465
H28C H11F 3.5531 no 1_465
H29A F3 2.9293 no 2_465
H29A C73 3.5664 no 1_465
H29A C115 3.5590 no 1_465
H29A H10C 2.6535 no 1_465
H29A H11C 2.6554 no 1_465
H29A H73A 2.8627 no 1_465
H29A H73C 3.5074 no 1_465
H29B C9 3.2330 no 1_565
H29B C115 3.4424 no 1_465
H29B H8 3.5538 no 1_565
H29B H9 2.3292 no 1_565
H29B H11B 3.3771 no 1_465
H29B H11C 2.6704 no 1_465
H29B H11F 3.3791 no 1_465
H29C F3 2.7471 no 2_465
H29C C59 3.0951 no 2_575
H29C H9 3.3929 no 1_565
H29C H12C 3.5660 no 2_475
H29C H59A 3.4253 no 2_575
H29C H59B 2.3980 no 2_575
H29C H59C 3.0527 no 2_575
H29C H73A 3.3155 no 1_465
H33 C14 3.5639 no 2_564
H33 C82 3.4875 no .
H33 C89 3.2978 no .
H33 H14C 2.8848 no 2_564
H33 H82 2.9740 no .
H33 H89A 2.5951 no .
H33 H89B 3.1307 no .
H34 C20 3.4761 no 2_574
H34 C26 2.9926 no 2_574
H34 H20 3.2396 no 2_574
H34 H26A 2.8608 no 2_574
H34 H26C 2.2882 no 2_574
H38 F5 3.0073 no 2_565
H38 F6 3.3080 no 2_565
H38 F93 2.9160 no 2_565
H38 C64 3.4290 no .
H38 B2 3.1792 no 2_565
H38 H64A 2.8608 no .
H38 H64B 3.0961 no .
H38 H89B 3.4840 no .
H39 F6 2.6530 no 2_565
H39 F93 2.7761 no 2_565
H39 C21 3.2697 no 1_545
H39 B2 3.1410 no 2_565
H39 H21 2.5960 no 1_545
H39 H55B 3.4309 no 1_545
H39 H56B 2.8988 no 1_545
H39 H64A 3.4518 no .
H39 H89B 3.5915 no .
H40 C50 3.5392 no 1_545
H40 H21 3.1539 no 1_545
H40 H22 3.2819 no 1_545
H40 H50 2.6666 no 1_545
H40 H56B 2.9359 no 1_545
H42 C77 3.4348 no 1_565
H42 H77A 3.1639 no 1_565
H42 H77B 3.4183 no 1_565
H42 H77C 3.1556 no 1_565
H43A C106 3.4655 no 2_565
H43A C107 3.3238 no 2_565
H43A H10I 2.6490 no 2_565
H43A H10J 3.3178 no 2_565
H43A H10L 2.5835 no 2_565
H43A H77C 3.1362 no 1_565
H43B C106 3.5786 no 2_565
H43B H10I 2.6280 no 2_565
H43B H88A 3.5059 no 2_565
H43B H88B 3.1933 no 2_565
H43B H88C 3.5742 no 2_565
H44A C78 3.1268 no .
H44A C79 3.1188 no .
H44A C80 3.0991 no .
H44A C81 3.1066 no .
H44A C82 3.1274 no .
H44A C83 3.1623 no .
H44A H64A 3.4871 no .
H44A H64B 3.2595 no .
H44A H77A 3.1959 no 1_565
H44A H86A 3.3388 no .
H44A H89B 3.3495 no .
H44B C64 3.3690 no .
H44B H11L 3.0573 no 2_565
H44B H64A 3.2658 no .
H44B H64B 2.6511 no .
H44B H86A 3.1161 no .
H44C C77 3.4385 no 1_565
H44C H10I 3.5341 no 2_565
H44C H10L 3.1132 no 2_565
H44C H70 3.2337 no 1_565
H44C H77A 2.8052 no 1_565
H44C H77C 3.1832 no 1_565
H44C H86A 2.9091 no .
H45 C14 3.5270 no 2_564
H45 H14B 2.8136 no 2_564
H45 H14C 3.4010 no 2_564
H46B C116 3.3968 no 1_455
H46B H11D 2.6684 no 1_455
H46B H11E 3.4403 no 1_455
H46C C116 3.3195 no 1_455
H46C C124 3.5806 no 1_455
H46C H11D 2.7631 no 1_455
H46C H11E 2.9904 no 1_455
H46C H12E 2.7311 no 1_455
H46C H110 3.0265 no 1_455
H47A C50 3.2106 no 1_545
H47A C51 3.2387 no 1_545
H47A C116 3.3127 no 1_455
H47A H11D 3.2889 no 1_455
H47A H11E 2.9871 no 1_455
H47A H11F 3.1112 no 1_455
H47A H50 2.5596 no 1_545
H47A H51 2.6324 no 1_545
H47B C14 3.2535 no 2_564
H47B C89 3.4847 no .
H47B H3A 3.0647 no 2_564
H47B H12 3.2290 no 2_564
H47B H14B 2.7327 no 2_564
H47B H14C 3.0286 no 2_564
H47B H50 2.9382 no 1_545
H47B H51 3.4258 no 1_545
H47B H89A 3.3739 no .
H47B H89B 3.5780 no .
H47B H89C 2.9618 no .
H47C C14 3.5620 no 2_564
H47C C116 3.5725 no 1_455
H47C C124 3.0730 no 1_455
H47C H3A 3.0331 no 2_564
H47C H11E 2.8551 no 1_455
H47C H12E 2.8107 no 1_455
H47C H12F 2.6721 no 1_455
H47C H12H 3.3826 no 1_455
H47C H14B 2.7086 no 2_564
H47C H51 3.3338 no 1_545
H50 C40 3.4126 no 1_565
H50 C47 3.1881 no 1_565
H50 H40 2.6666 no 1_565
H50 H47A 2.5596 no 1_565
H50 H47B 2.9382 no 1_565
H51 F1 3.0499 no 1_465
H51 C3 3.4670 no 2_574
H51 C4 3.5063 no 2_574
H51 C47 3.2913 no 1_565
H51 C116 3.3896 no 1_465
H51 H3A 3.0494 no 2_574
H51 H3B 3.4180 no 2_574
H51 H4A 3.5040 no 2_574
H51 H4B 3.0902 no 2_574
H51 H11E 3.1868 no 1_465
H51 H11F 2.7100 no 1_465
H51 H47A 2.6324 no 1_565
H51 H47B 3.4258 no 1_565
H51 H47C 3.3338 no 1_565
H52 F1 2.5697 no 1_465
H52 F3 3.4877 no 1_465
H52 F4 3.1518 no 1_465
H52 C4 3.4989 no 2_574
H52 B1 3.2164 no 1_465
H52 H4A 2.8830 no 2_574
H52 H4B 3.3462 no 2_574
H52 H10D 3.5927 no 1_465
H52 H10F 3.3892 no 1_465
H54 C77 3.1214 no 1_565
H54 H26C 3.1237 no 2_574
H54 H77B 2.4741 no 1_565
H54 H77C 2.9004 no 1_565
H55B H39 3.4309 no 1_565
H55C F6 3.2081 no 2_575
H55C H10J 3.4302 no 2_565
H55C H77C 3.1497 no 1_565
H56A C75 3.3193 no 1_565
H56A C77 3.1942 no 1_565
H56A H26B 3.5093 no 2_574
H56A H63B 2.8800 no 1_565
H56A H64A 3.3372 no 1_565
H56A H75 2.5804 no 1_565
H56A H77B 2.9108 no 1_565
H56A H77C 2.9445 no 1_565
H56A H87 3.2116 no 1_565
H56A H89C 3.4734 no 1_565
H56B C39 3.1938 no 1_565
H56B C40 3.2069 no 1_565
H56B C89 3.4371 no 1_565
H56B H39 2.8988 no 1_565
H56B H40 2.9359 no 1_565
H56B H87 3.5930 no 1_565
H56B H89B 3.2995 no 1_565
H56B H89C 2.7787 no 1_565
H56C C26 2.9202 no 2_574
H56C C89 3.5265 no 1_565
H56C H26A 3.5283 no 2_574
H56C H26B 2.2829 no 2_574
H56C H26C 2.7089 no 2_574
H56C H75 3.4643 no 1_565
H56C H77B 3.2725 no 1_565
H56C H87 3.2605 no 1_565
H56C H88C 3.4239 no 1_565
H56C H89C 2.7312 no 1_565
H58A F4 2.9291 no 1_465
H58A C104 3.1341 no 1_465
H58A H10D 2.8180 no 1_465
H58A H10E 3.1046 no 1_465
H58A H10F 2.9520 no 1_465
H58A H12D 3.2087 no 1_455
H58B C104 3.2645 no 1_465
H58B H10D 3.4296 no 1_465
H58B H10E 3.0380 no 1_465
H58B H10F 2.8149 no 1_465
H58C C123 3.0211 no 1_455
H58C C124 3.0352 no 1_455
H58C H10E 3.5538 no 1_465
H58C H12C 3.1994 no 1_455
H58C H12D 2.4639 no 1_455
H58C H12E 2.6034 no 1_455
H58C H12F 3.1661 no 1_455
H58C H111 3.5467 no 1_455
H59A C20 3.5722 no 2_574
H59A C21 3.5279 no 2_574
H59A C22 3.5676 no 2_574
H59A H4A 3.4217 no 2_574
H59A H14A 3.2862 no 2_564
H59A H29C 3.4253 no 2_574
H59B F3 3.3830 no 1_465
H59B C4 3.4424 no 2_574
H59B C23 3.5842 no 2_574
H59B C29 3.3379 no 2_574
H59B H4A 2.6092 no 2_574
H59B H4B 3.5308 no 2_574
H59B H29C 2.3980 no 2_574
H59C C123 3.3120 no 1_455
H59C C124 3.3385 no 1_455
H59C H8 3.2208 no 2_564
H59C H12C 2.7676 no 1_455
H59C H12D 3.4080 no 1_455
H59C H12E 3.5761 no 1_455
H59C H12F 2.7879 no 1_455
H59C H14A 3.4880 no 2_564
H59C H14B 3.2948 no 2_564
H59C H29C 3.0527 no 2_574
H63A F5 3.0323 no 2_565
H63A F6 3.2996 no 2_565
H63A C119 3.4514 no 2_565
H63A H10K 2.8539 no 2_555
H63A H11J 3.5925 no 2_565
H63A H11K 3.0103 no 2_565
H63A H11L 3.2130 no 2_565
H63A H100 3.4059 no 2_555
H63B F5 3.5844 no 2_565
H63B F6 2.8375 no 2_565
H63B C107 3.4003 no 2_555
H63B H10J 3.3223 no 2_555
H63B H10K 2.7441 no 2_555
H63B H56A 2.8800 no 1_545
H64A F6 3.4612 no 2_565
H64A C38 3.1826 no .
H64A C39 3.5095 no .
H64A H38 2.8608 no .
H64A H39 3.4518 no .
H64A H44A 3.4871 no .
H64A H44B 3.2658 no .
H64A H56A 3.3372 no 1_545
H64B F5 3.2269 no 2_565
H64B C44 3.3862 no .
H64B C119 3.2396 no 2_565
H64B H11J 3.4664 no 2_565
H64B H11K 3.3699 no 2_565
H64B H11L 2.4617 no 2_565
H64B H38 3.0961 no .
H64B H44A 3.2595 no .
H64B H44B 2.6511 no .
H68 F2 2.5325 no 2_555
H68 F4 2.6805 no 2_555
H68 C93 3.2974 no 2_555
H68 B1 3.0821 no 2_555
H68 H93 2.3905 no 2_555
H69 F2 2.9608 no 2_555
H69 C86 3.0296 no 1_545
H69 H17C 3.2512 no 1_645
H69 H86A 3.1361 no 1_545
H69 H86B 2.3945 no 1_545
H69 H86C 3.1026 no 1_545
H69 H93 3.1457 no 2_555
H69 H105 3.5673 no 2_555
H70 C80 3.3050 no 1_545
H70 C86 3.4157 no 1_545
H70 H10L 3.5455 no 2_555
H70 H44C 3.2337 no 1_545
H70 H80 2.6586 no 1_545
H70 H86A 3.2551 no 1_545
H70 H86B 2.7017 no 1_545
H72 C119 3.5410 no 2_565
H72 H11J 3.0086 no 2_565
H72 H11K 3.3946 no 2_565
H72 H12A 3.3209 no 2_565
H73A F4 3.1572 no 2_555
H73A C29 3.4614 no 1_645
H73A H12C 3.4749 no 2_565
H73A H29A 2.8627 no 1_645
H73A H29C 3.3155 no 1_645
H73B C122 2.7732 no 2_565
H73B C123 3.0664 no 2_565
H73B H12A 2.4388 no 2_565
H73B H12B 2.5220 no 2_565
H73B H12C 2.7864 no 2_565
H73B H12D 3.1310 no 2_565
H73C H29A 3.5074 no 1_645
H74A F4 2.6122 no 2_555
H74A H10D 3.0424 no 2_555
H74A H12D 3.5481 no 2_565
H74A H93 2.9569 no 2_555
H74B C96 3.5628 no 2_555
H74B C98 3.4751 no 2_555
H74B C99 3.1006 no 2_555
H74B C100 2.9793 no 2_555
H74B C101 3.2329 no 2_555
H74B H10K 3.3182 no 2_555
H74B H11J 3.4726 no 2_565
H74B H11K 3.0035 no 2_565
H74B H93 3.5787 no 2_555
H74B H99 3.4623 no 2_555
H74B H100 3.2917 no 2_555
H74B H112 3.2222 no 2_565
H74C C112 3.3088 no 2_565
H74C C119 3.3379 no 2_565
H74C C122 3.3157 no 2_565
H74C C123 3.4306 no 2_565
H74C H11J 2.7690 no 2_565
H74C H11K 3.0125 no 2_565
H74C H12A 2.4996 no 2_565
H74C H12D 2.8123 no 2_565
H74C H112 2.7892 no 2_565
H75 C56 3.4200 no 1_545
H75 H56A 2.5804 no 1_545
H75 H56C 3.4643 no 1_545
H76A H80 3.5770 no 1_545
H76A H81 3.0811 no 1_545
H76C C26 3.3352 no 2_564
H76C H25A 3.2849 no 2_564
H76C H26A 2.8528 no 2_564
H76C H26B 2.9212 no 2_564
H77A C44 3.3541 no 1_545
H77A C81 3.4444 no 1_545
H77A H10L 3.4449 no 2_555
H77A H42 3.1639 no 1_545
H77A H44A 3.1959 no 1_545
H77A H44C 2.8052 no 1_545
H77A H80 3.4741 no 1_545
H77A H81 3.1073 no 1_545
H77B C54 3.2761 no 1_545
H77B C56 3.3106 no 1_545
H77B H26A 3.3000 no 2_564
H77B H26B 3.4108 no 2_564
H77B H26C 3.5824 no 2_564
H77B H42 3.4183 no 1_545
H77B H54 2.4741 no 1_545
H77B H56A 2.9108 no 1_545
H77B H56C 3.2725 no 1_545
H77C C54 3.5287 no 1_545
H77C C107 3.2183 no 2_555
H77C H10J 3.4944 no 2_555
H77C H10K 3.2580 no 2_555
H77C H10L 2.4771 no 2_555
H77C H42 3.1556 no 1_545
H77C H43A 3.1362 no 1_545
H77C H44C 3.1832 no 1_545
H77C H54 2.9004 no 1_545
H77C H55C 3.1497 no 1_545
H77C H56A 2.9445 no 1_545
H80 C70 3.4914 no 1_565
H80 C98 3.5387 no 1_565
H80 C99 3.4700 no 1_565
H80 H70 2.6586 no 1_565
H80 H76A 3.5770 no 1_565
H80 H77A 3.4741 no 1_565
H80 H98 3.0533 no 1_565
H80 H99 2.9296 no 1_565
H81 F7 2.7093 no .
H81 C99 3.1779 no 1_565
H81 H76A 3.0811 no 1_565
H81 H77A 3.1073 no 1_565
H81 H99 2.5110 no 1_565
H82 F7 3.3108 no .
H82 F93 3.1605 no .
H82 H33 2.9740 no .
H84 C119 3.5017 no 2_565
H84 H11J 3.0108 no 2_565
H84 H11L 3.0977 no 2_565
H85A H17B 2.8400 no 1_655
H85C C17 3.5647 no 1_655
H85C C122 3.4809 no 2_565
H85C H10 3.2901 no 1_655
H85C H12A 3.4167 no 2_565
H85C H12B 2.7084 no 2_565
H85C H17A 3.3953 no 1_655
H85C H17B 2.8729 no 1_655
H86A C44 3.3014 no .
H86A C119 3.3552 no 2_565
H86A H11J 3.1554 no 2_565
H86A H11L 2.8033 no 2_565
H86A H44A 3.3388 no .
H86A H44B 3.1161 no .
H86A H44C 2.9091 no .
H86A H69 3.1361 no 1_565
H86A H70 3.2551 no 1_565
H86A H117 3.2897 no 2_565
H86B C69 3.0874 no 1_565
H86B C70 3.2377 no 1_565
H86B H17C 3.5434 no 1_655
H86B H69 2.3945 no 1_565
H86B H70 2.7017 no 1_565
H86C O121 3.1697 no 2_565
H86C C119 3.5341 no 2_565
H86C C122 3.3111 no 2_565
H86C H11J 2.9174 no 2_565
H86C H11L 3.3943 no 2_565
H86C H12A 3.0681 no 2_565
H86C H12B 3.1239 no 2_565
H86C H17A 3.1672 no 1_655
H86C H17B 3.5752 no 1_655
H86C H69 3.1026 no 1_565
H86C H94 3.4278 no 2_565
H86C H117 3.5325 no 2_565
H87 C56 3.5451 no 1_545
H87 H56A 3.2116 no 1_545
H87 H56B 3.5930 no 1_545
H87 H56C 3.2605 no 1_545
H88A H25A 3.4646 no 2_564
H88A H43B 3.5059 no 2_564
H88B H13C 2.7448 no 2_564
H88B H43B 3.1933 no 2_564
H88C C25 3.3694 no 2_564
H88C C26 3.5170 no 2_564
H88C H13C 3.3646 no 2_564
H88C H24 3.3264 no 2_564
H88C H25A 2.8062 no 2_564
H88C H25C 3.2972 no 2_564
H88C H26B 2.6817 no 2_564
H88C H43B 3.5742 no 2_564
H88C H56C 3.4239 no 1_545
H89A C14 3.3530 no 2_564
H89A C33 3.4350 no .
H89A H13C 3.5113 no 2_564
H89A H14C 2.3848 no 2_564
H89A H33 2.5951 no .
H89A H47B 3.3739 no .
H89B C36 3.1126 no .
H89B C37 3.0368 no .
H89B C38 3.0034 no .
H89B C39 3.0685 no .
H89B C40 3.1597 no .
H89B C41 3.1670 no .
H89B H33 3.1307 no .
H89B H38 3.4840 no .
H89B H39 3.5915 no .
H89B H44A 3.3495 no .
H89B H47B 3.5780 no .
H89B H56B 3.2995 no 1_545
H89C C56 3.1437 no 1_545
H89C H14C 3.2864 no 2_564
H89C H47B 2.9618 no .
H89C H56A 3.4734 no 1_545
H89C H56B 2.7787 no 1_545
H89C H56C 2.7312 no 1_545
H93 F1 3.5283 no .
H93 F2 2.5022 no .
H93 F4 2.6657 no .
H93 C68 2.9146 no 2_554
H93 C69 3.3203 no 2_554
H93 B1 3.0197 no .
H93 H68 2.3905 no 2_554
H93 H69 3.1457 no 2_554
H93 H74A 2.9569 no 2_554
H93 H74B 3.5787 no 2_554
H94 F1 3.2015 no .
H94 F2 2.5079 no .
H94 O121 2.4291 no .
H94 C125 3.0978 no .
H94 B1 3.3614 no .
H94 H12G 3.5702 no .
H94 H12H 2.7984 no .
H94 H86C 3.4278 no 2_564
H98 C111 3.4423 no 1_545
H98 C112 3.3901 no 1_545
H98 H80 3.0533 no 1_545
H98 H111 2.9358 no 1_545
H98 H112 2.8371 no 1_545
H99 F5 3.4080 no 1_545
H99 F7 3.2817 no 1_545
H99 C80 3.2504 no 1_545
H99 C81 3.0240 no 1_545
H99 C112 3.4619 no 1_545
H99 H11G 2.9267 no 1_545
H99 H11K 2.9479 no 1_545
H99 H74B 3.4623 no 2_554
H99 H80 2.9296 no 1_545
H99 H81 2.5110 no 1_545
H99 H112 2.6525 no 1_545
H100 F5 3.0581 no 1_545
H100 F6 3.1830 no 1_545
H100 F7 2.4721 no 1_545
H100 B2 3.1037 no 1_545
H100 H63A 3.4059 no 2_554
H100 H74B 3.2917 no 2_554
H105 C69 3.4918 no 2_554
H105 H69 3.5673 no 2_554
H110 C10 3.2732 no 1_655
H110 C16 3.5711 no 1_655
H110 H10 2.5709 no 1_655
H110 H12E 3.1159 no .
H110 H16A 2.6478 no 1_655
H110 H17B 3.0100 no 1_655
H110 H46C 3.0265 no 1_655
H111 C98 3.5878 no 1_565
H111 C104 3.4799 no 1_565
H111 H10E 2.5049 no 1_565
H111 H12D 3.4333 no .
H111 H16A 2.9370 no 1_655
H111 H16C 3.4401 no 1_655
H111 H17B 3.1471 no 1_655
H111 H58C 3.5467 no 1_655
H111 H98 2.9358 no 1_565
H112 C74 3.4395 no 2_564
H112 C98 3.0966 no 1_565
H112 C99 3.0097 no 1_565
H112 H74B 3.2222 no 2_564
H112 H74C 2.7892 no 2_564
H112 H98 2.8371 no 1_565
H112 H99 2.6525 no 1_565
H114 F1 3.3697 no .
H114 H12H 3.2540 no .
H117 H86A 3.2897 no 2_564
H117 H86C 3.5325 no 2_564

loop_
_geom_torsion_atom_site_label_1
_geom_torsion_atom_site_label_2
_geom_torsion_atom_site_label_3
_geom_torsion_atom_site_label_4
_geom_torsion
_geom_torsion_publ_flag
C122 O121 C125 C124 35.9(15) no
C125 O121 C122 C123 -32.6(17) no
C1 N2 C3 C4 0.4(9) no
C3 N2 C1 Ag1 176.2(6) no
C3 N2 C1 N5 1.3(9) no
C1 N2 C6 C7 99.0(10) no
C1 N2 C6 C11 -87.5(11) no
C6 N2 C1 Ag1 -7.3(13) no
C6 N2 C1 N5 177.9(7) no
C3 N2 C6 C7 -84.6(10) no
C3 N2 C6 C11 89.0(9) no
C6 N2 C3 C4 -176.5(6) no
C1 N5 C4 C3 2.9(8) no
C4 N5 C1 Ag1 -177.6(6) no
C4 N5 C1 N2 -2.7(9) no
C1 N5 C18 C19 -107.1(10) no
C1 N5 C18 C23 78.6(12) no
C18 N5 C1 Ag1 13.6(12) no
C18 N5 C1 N2 -171.4(7) no
C4 N5 C18 C19 84.6(10) no
C4 N5 C18 C23 -89.7(9) no
C18 N5 C4 C3 172.8(6) no
C31 N32 C33 C34 -1.0(10) no
C33 N32 C31 Ag1 -177.8(7) no
C33 N32 C31 N35 1.0(9) no
C31 N32 C36 C37 -100.4(11) no
C31 N32 C36 C41 86.0(11) no
C36 N32 C31 Ag1 6.3(13) no
C36 N32 C31 N35 -174.9(7) no
C33 N32 C36 C37 84.1(10) no
C33 N32 C36 C41 -89.5(11) no
C36 N32 C33 C34 175.2(6) no
C31 N35 C34 C33 0.0(9) no
C34 N35 C31 Ag1 178.2(6) no
C34 N35 C31 N32 -0.6(9) no
C31 N35 C48 C49 94.4(11) no
C31 N35 C48 C53 -89.9(11) no
C48 N35 C31 Ag1 -6.0(13) no
C48 N35 C31 N32 175.2(7) no
C34 N35 C48 C49 -90.2(10) no
C34 N35 C48 C53 85.6(11) no
C48 N35 C34 C33 -176.1(6) no
C61 N62 C63 C64 -0.1(9) no
C63 N62 C61 Ag61 -177.9(7) no
C63 N62 C61 N65 -1.2(9) no
C61 N62 C66 C67 93.0(10) no
C61 N62 C66 C71 -92.8(10) no
C66 N62 C61 Ag61 5.2(12) no
C66 N62 C61 N65 -178.0(6) no
C63 N62 C66 C67 -83.7(10) no
C63 N62 C66 C71 90.5(9) no
C66 N62 C63 C64 177.0(6) no
C61 N65 C64 C63 -2.2(9) no
C64 N65 C61 Ag61 178.9(6) no
C64 N65 C61 N62 2.1(9) no
C61 N65 C78 C79 -82.3(11) no
C61 N65 C78 C83 103.7(10) no
C78 N65 C61 Ag61 -7.0(12) no
C78 N65 C61 N62 176.2(6) no
C64 N65 C78 C79 91.4(9) no
C64 N65 C78 C83 -82.5(9) no
C78 N65 C64 C63 -176.8(6) no
C91 N92 C93 C94 -4.5(8) no
C93 N92 C91 Ag61 -179.8(6) no
C93 N92 C91 N95 3.3(8) no
C91 N92 C96 C97 -80.3(11) no
C91 N92 C96 C101 106.2(9) no
C96 N92 C91 Ag61 -7.3(12) no
C96 N92 C91 N95 175.9(6) no
C93 N92 C96 C97 91.8(9) no
C93 N92 C96 C101 -81.7(9) no
C96 N92 C93 C94 -177.8(6) no
C91 N95 C94 C93 -1.7(9) no
C94 N95 C91 Ag61 -177.7(6) no
C94 N95 C91 N92 -1.0(9) no
C91 N95 C108 C109 91.3(11) no
C91 N95 C108 C113 -95.5(10) no
C108 N95 C91 Ag61 8.4(12) no
C108 N95 C91 N92 -174.9(7) no
C94 N95 C108 C109 -82.2(10) no
C94 N95 C108 C113 91.0(10) no
C108 N95 C94 C93 172.8(6) no
N2 C3 C4 N5 -1.9(7) no
N2 C6 C7 C8 176.1(8) no
N2 C6 C7 C12 -4.0(15) no
N2 C6 C11 C10 -175.6(8) no
N2 C6 C11 C15 1.3(14) no
C7 C6 C11 C10 -2.4(14) no
C7 C6 C11 C15 174.6(9) no
C11 C6 C7 C8 2.9(15) no
C11 C6 C7 C12 -177.2(8) no
C6 C7 C8 C9 -1.0(16) no
C6 C7 C12 C13 -92.2(11) no
C6 C7 C12 C14 142.9(9) no
C8 C7 C12 C13 87.8(11) no
C8 C7 C12 C14 -37.2(14) no
C12 C7 C8 C9 179.0(9) no
C7 C8 C9 C10 -1.2(17) no
C8 C9 C10 C11 1.7(16) no
C9 C10 C11 C6 0.1(14) no
C9 C10 C11 C15 -177.0(9) no
C6 C11 C15 C16 94.4(10) no
C6 C11 C15 C17 -142.2(9) no
C10 C11 C15 C16 -88.8(10) no
C10 C11 C15 C17 34.7(12) no
N5 C18 C19 C20 -172.0(8) no
N5 C18 C19 C24 7.7(14) no
N5 C18 C23 C22 174.5(8) no
N5 C18 C23 C27 -6.4(14) no
C19 C18 C23 C22 0.4(14) no
C19 C18 C23 C27 179.4(9) no
C23 C18 C19 C20 2.3(15) no
C23 C18 C19 C24 -178.1(8) no
C18 C19 C20 C21 -2.8(16) no
C18 C19 C24 C25 114.4(10) no
C18 C19 C24 C26 -129.9(10) no
C20 C19 C24 C25 -66.0(12) no
C20 C19 C24 C26 49.7(14) no
C24 C19 C20 C21 177.5(9) no
C19 C20 C21 C22 0.9(17) no
C20 C21 C22 C23 1.9(17) no
C21 C22 C23 C18 -2.4(15) no
C21 C22 C23 C27 178.5(9) no
C18 C23 C27 C28 -108.9(9) no
C18 C23 C27 C29 127.0(9) no
C22 C23 C27 C28 70.2(10) no
C22 C23 C27 C29 -53.9(11) no
N32 C33 C34 N35 0.6(10) no
N32 C36 C37 C38 -175.3(8) no
N32 C36 C37 C42 5.5(14) no
N32 C36 C41 C40 176.9(8) no
N32 C36 C41 C45 -4.2(14) no
C37 C36 C41 C40 3.6(15) no
C37 C36 C41 C45 -177.5(9) no
C41 C36 C37 C38 -2.1(15) no
C41 C36 C37 C42 178.8(9) no
C36 C37 C38 C39 -0.4(16) no
C36 C37 C42 C43 97.7(11) no
C36 C37 C42 C44 -133.3(10) no
C38 C37 C42 C43 -81.4(11) no
C38 C37 C42 C44 47.6(14) no
C42 C37 C38 C39 178.8(9) no
C37 C38 C39 C40 1.2(17) no
C38 C39 C40 C41 0.4(17) no
C39 C40 C41 C36 -2.7(15) no
C39 C40 C41 C45 178.4(9) no
C36 C41 C45 C46 -95.4(10) no
C36 C41 C45 C47 141.7(9) no
C40 C41 C45 C46 83.4(10) no
C40 C41 C45 C47 -39.5(13) no
N35 C48 C49 C50 176.9(8) no
N35 C48 C49 C54 -2.8(16) no
N35 C48 C53 C52 -178.0(8) no
N35 C48 C53 C57 -1.4(15) no
C49 C48 C53 C52 -2.5(17) no
C49 C48 C53 C57 174.0(10) no
C53 C48 C49 C50 1.5(17) no
C53 C48 C49 C54 -178.1(10) no
C48 C49 C50 C51 0.9(18) no
C48 C49 C54 C55 -91.1(13) no
C48 C49 C54 C56 144.7(10) no
C50 C49 C54 C55 89.3(13) no
C50 C49 C54 C56 -34.9(16) no
C54 C49 C50 C51 -179.5(11) no
C49 C50 C51 C52 -2(2) no
C50 C51 C52 C53 0.9(18) no
C51 C52 C53 C48 1.3(16) no
C51 C52 C53 C57 -175.4(10) no
C48 C53 C57 C58 136.8(10) no
C48 C53 C57 C59 -101.5(11) no
C52 C53 C57 C58 -46.8(13) no
C52 C53 C57 C59 74.9(12) no
N62 C63 C64 N65 1.3(8) no
N62 C66 C67 C68 176.2(7) no
N62 C66 C67 C72 -4.0(14) no
N62 C66 C71 C70 -175.7(8) no
N62 C66 C71 C75 4.3(14) no
C67 C66 C71 C70 -1.9(15) no
C67 C66 C71 C75 178.2(8) no
C71 C66 C67 C68 2.3(15) no
C71 C66 C67 C72 -177.9(9) no
C66 C67 C68 C69 -1.5(14) no
C66 C67 C72 C73 -112.2(10) no
C66 C67 C72 C74 126.9(9) no
C68 C67 C72 C73 67.7(11) no
C68 C67 C72 C74 -53.2(12) no
C72 C67 C68 C69 178.6(8) no
C67 C68 C69 C70 0.5(16) no
C68 C69 C70 C71 -0.1(16) no
C69 C70 C71 C66 0.7(16) no
C69 C70 C71 C75 -179.3(9) no
C66 C71 C75 C76 98.7(10) no
C66 C71 C75 C77 -138.3(9) no
C70 C71 C75 C76 -81.2(11) no
C70 C71 C75 C77 41.7(13) no
N65 C78 C79 C80 -174.6(7) no
N65 C78 C79 C84 5.0(14) no
N65 C78 C83 C82 173.4(7) no
N65 C78 C83 C87 -6.0(14) no
C79 C78 C83 C82 -0.3(15) no
C79 C78 C83 C87 -179.7(8) no
C83 C78 C79 C80 -1.0(14) no
C83 C78 C79 C84 178.6(8) no
C78 C79 C80 C81 1.5(15) no
C78 C79 C84 C85 102.1(10) no
C78 C79 C84 C86 -135.9(9) no
C80 C79 C84 C85 -78.4(11) no
C80 C79 C84 C86 43.7(13) no
C84 C79 C80 C81 -178.1(9) no
C79 C80 C81 C82 -0.7(16) no
C80 C81 C82 C83 -0.6(16) no
C81 C82 C83 C78 1.1(15) no
C81 C82 C83 C87 -179.5(9) no
C78 C83 C87 C88 -116.0(10) no
C78 C83 C87 C89 123.0(9) no
C82 C83 C87 C88 64.6(11) no
C82 C83 C87 C89 -56.4(12) no
N92 C93 C94 N95 3.5(8) no
N92 C96 C97 C98 -174.8(7) no
N92 C96 C97 C102 2.2(13) no
N92 C96 C101 C100 174.1(7) no
N92 C96 C101 C105 -6.7(13) no
C97 C96 C101 C100 1.1(15) no
C97 C96 C101 C105 -179.7(8) no
C101 C96 C97 C98 -1.7(14) no
C101 C96 C97 C102 175.3(8) no
C96 C97 C98 C99 2.0(14) no
C96 C97 C102 C103 129.6(9) no
C96 C97 C102 C104 -105.7(10) no
C98 C97 C102 C103 -53.6(11) no
C98 C97 C102 C104 71.2(11) no
C102 C97 C98 C99 -175.1(8) no
C97 C98 C99 C100 -1.7(16) no
C98 C99 C100 C101 1.0(17) no
C99 C100 C101 C96 -0.6(15) no
C99 C100 C101 C105 -179.8(9) no
C96 C101 C105 C106 -79.6(11) no
C96 C101 C105 C107 155.5(8) no
C100 C101 C105 C106 99.6(10) no
C100 C101 C105 C107 -25.4(14) no
N95 C108 C109 C110 174.9(8) no
N95 C108 C109 C114 -4.3(13) no
N95 C108 C113 C112 -175.7(8) no
N95 C108 C113 C117 3.3(15) no
C109 C108 C113 C112 -2.9(15) no
C109 C108 C113 C117 176.1(9) no
C113 C108 C109 C110 2.2(15) no
C113 C108 C109 C114 -177.1(9) no
C108 C109 C110 C111 -0.1(14) no
C108 C109 C114 C115 -91.5(10) no
C108 C109 C114 C116 145.3(8) no
C110 C109 C114 C115 89.2(10) no
C110 C109 C114 C116 -34.0(12) no
C114 C109 C110 C111 179.1(8) no
C109 C110 C111 C112 -1.1(15) no
C110 C111 C112 C113 0.3(17) no
C111 C112 C113 C108 1.6(16) no
C111 C112 C113 C117 -177.4(9) no
C108 C113 C117 C118 94.4(11) no
C108 C113 C117 C119 -140.6(9) no
C112 C113 C117 C118 -86.7(11) no
C112 C113 C117 C119 38.3(13) no
O121 C122 C123 C124 16(2) no
C122 C123 C124 C125 6.3(16) no
C123 C124 C125 O121 -24.7(15) no
